data_7022020
loop_
_publ_author_name
'Zhou, Qi'
'Yang, Fen'
'Liu, Dan'
'Peng, Yu'
'Li, Guanghua'
'Shi, Zhan'
'Feng, Shouhua'

_publ_section_title
;
 Synthesis, structures, and magnetic properties of a family of 3d-4f
 [Na2Fe6Ln2] complexes (Ln = Y, Gd and Dy): effect of ligands on the
 connection of inorganic subunits.
;
_journal_issue 4
_journal_name_full 'Dalton transactions (Cambridge, England : 2003)'
_journal_page_first 1039
_journal_page_last 1046
_journal_paper_doi 10.1039/c2dt31050c
_journal_volume 42
_journal_year 2013
_chemical_formula_moiety 'C103 H130 Dy2 Fe6 N18 Na2 O44'
_chemical_formula_sum 'C103 H130 Dy2 Fe6 N18 Na2 O44'
_chemical_formula_weight 3030.33
_chemical_melting_point ?
_chemical_name_systematic
;
?
;
_space_group_IT_number 14
_symmetry_cell_setting monoclinic
_symmetry_space_group_name_Hall '-P 2ybc'
_symmetry_space_group_name_H-M 'P 1 21/c 1'
_atom_sites_solution_hydrogens geom
_atom_sites_solution_primary direct
_atom_sites_solution_secondary difmap
_audit_creation_method SHELXL-97
_cell_angle_alpha 90.00
_cell_angle_beta 121.65(3)
_cell_angle_gamma 90.00
_cell_formula_units_Z 4
_cell_length_a 23.567(5)
_cell_length_b 23.458(5)
_cell_length_c 29.624(6)
_cell_measurement_reflns_used 24395
_cell_measurement_temperature 293(2)
_cell_measurement_theta_max 25.00
_cell_measurement_theta_min 3.05
_cell_volume 13941(7)
_computing_cell_refinement Process-auto
_computing_data_collection Process-auto
_computing_data_reduction Process-auto
_computing_molecular_graphics 'Diamond 3.0'
_computing_publication_material SHELXL
_computing_structure_refinement 'SHELXL-97 (Sheldrick, 1997)'
_computing_structure_solution 'SHELXS-97 (Sheldrick, 1990)'
_diffrn_ambient_temperature 293(2)
_diffrn_detector_area_resol_mean 10.0
_diffrn_measured_fraction_theta_full 0.994
_diffrn_measured_fraction_theta_max 0.994
_diffrn_measurement_device_type 'Rigaku RAXIS-RAPID'
_diffrn_measurement_method omega-scan
_diffrn_radiation_monochromator graphite
_diffrn_radiation_source 'fine-focus sealed tube'
_diffrn_radiation_type MoK\a
_diffrn_radiation_wavelength 0.71073
_diffrn_reflns_av_R_equivalents 0.1066
_diffrn_reflns_av_sigmaI/netI 0.0844
_diffrn_reflns_limit_h_max 27
_diffrn_reflns_limit_h_min -28
_diffrn_reflns_limit_k_max 26
_diffrn_reflns_limit_k_min -27
_diffrn_reflns_limit_l_max 35
_diffrn_reflns_limit_l_min -35
_diffrn_reflns_number 107110
_diffrn_reflns_theta_full 25.00
_diffrn_reflns_theta_max 25.00
_diffrn_reflns_theta_min 3.05
_diffrn_standards_decay_% 0
_diffrn_standards_interval_count 0
_diffrn_standards_interval_time 0
_diffrn_standards_number 0
_exptl_absorpt_coefficient_mu 1.751
_exptl_absorpt_correction_T_max 0.6594
_exptl_absorpt_correction_T_min 0.6041
_exptl_absorpt_correction_type empirical
_exptl_absorpt_process_details Process-auto
_exptl_crystal_colour black
_exptl_crystal_density_diffrn 1.444
_exptl_crystal_density_meas ?
_exptl_crystal_density_method 'not measured'
_exptl_crystal_description block
_exptl_crystal_F_000 6144
_exptl_crystal_size_max 0.29
_exptl_crystal_size_mid 0.26
_exptl_crystal_size_min 0.24
_platon_squeeze_details
;
The Platon SQUEEZE procedure was applied to recover 141 electrons per
unit cell in one void (total volume 966 ^A^3); that is 35.25 electrons
per formula unit. Lattice solvent water molecules (10 electrons/H2O)
were present, and the electrons recovered by SQUEEZE have been assigned
as 3 water molecules per formula unit. These water molecules have
been included in the formula for the calculation of intensive
properties.
;
_refine_diff_density_max 1.406
_refine_diff_density_min -2.217
_refine_diff_density_rms 0.145
_refine_ls_extinction_method none
_refine_ls_goodness_of_fit_ref 1.033
_refine_ls_hydrogen_treatment constr
_refine_ls_matrix_type full
_refine_ls_number_parameters 1705
_refine_ls_number_reflns 24395
_refine_ls_number_restraints 488
_refine_ls_restrained_S_all 1.041
_refine_ls_R_factor_all 0.1185
_refine_ls_R_factor_gt 0.0790
_refine_ls_shift/su_max 0.001
_refine_ls_shift/su_mean 0.000
_refine_ls_structure_factor_coef Fsqd
_refine_ls_weighting_details 'calc w=1/[\s^2^(Fo^2^)+(0.1070P)^2^+51.7576P] where P=(Fo^2^+2Fc^2^)/3'
_refine_ls_weighting_scheme calc
_refine_ls_wR_factor_gt 0.1941
_refine_ls_wR_factor_ref 0.2120
_reflns_number_gt 16612
_reflns_number_total 24395
_reflns_threshold_expression >2sigma(I)
_cod_data_source_file c2dt31050c.txt
_cod_data_source_block compound-1
_cod_depositor_comments
;
The following automatic conversions were performed:

'_chemical_melting_point' value 'not measured' was changed to '?' -
the value is undefined or not given.

Automatic conversion script
Id: cif_fix_values 1891 2012-01-12 08:04:46Z andrius 

The following automatic conversions were performed:

'_exptl_crystal_density_meas' value 'none' was changed to '?' - the
value is perceived as not measured.

Automatic conversion script
Id: cif_fix_values 3008 2015-01-20 13:52:24Z robertas 
;
_cod_original_cell_volume 13941(5)
_cod_original_sg_symbol_H-M p2(1)/c
_cod_database_code 7022020

loop_
_symmetry_equiv_pos_as_xyz
'x, y, z'
'-x, y+1/2, -z+1/2'
'-x, -y, -z'
'x, -y-1/2, z-1/2'

loop_
_atom_site_label
_atom_site_type_symbol
_atom_site_fract_x
_atom_site_fract_y
_atom_site_fract_z
_atom_site_U_iso_or_equiv
_atom_site_adp_type
_atom_site_occupancy
_atom_site_symmetry_multiplicity
_atom_site_calc_flag
_atom_site_refinement_flags
_atom_site_disorder_assembly
_atom_site_disorder_group
Dy1 Dy 0.51529(2) 0.769664(17) 0.371557(15) 0.03747(13) Uani 1 1 d . A .
Dy2 Dy 0.67603(2) 0.721915(18) 0.503267(17) 0.04157(14) Uani 1 1 d . A .
Fe1 Fe 0.22478(7) 0.79093(5) 0.25592(5) 0.0437(3) Uani 1 1 d . A .
Fe2 Fe 0.28462(6) 0.91961(5) 0.28317(5) 0.0426(3) Uani 1 1 d . A .
Fe3 Fe 0.36754(6) 0.81838(5) 0.27543(5) 0.0385(3) Uani 1 1 d . A .
Fe4 Fe 0.80754(6) 0.60130(6) 0.70176(5) 0.0427(3) Uani 1 1 d . B .
Fe5 Fe 0.82759(7) 0.73451(6) 0.73289(5) 0.0500(4) Uani 1 1 d . . .
Fe6 Fe 0.80403(6) 0.69362(6) 0.62233(6) 0.0455(3) Uani 1 1 d . . .
Na1 Na 0.1800(2) 0.87998(16) 0.3283(2) 0.0664(12) Uani 1 1 d . A .
Na2 Na 0.7573(2) 0.64605(16) 0.78515(15) 0.0570(10) Uani 1 1 d D B .
N1 N 0.2660(4) 0.7077(3) 0.2811(3) 0.0433(18) Uani 1 1 d . . .
N2 N 0.3805(4) 0.9579(3) 0.3317(3) 0.0398(17) Uani 1 1 d . A .
N3 N 0.7548(4) 0.5520(3) 0.6322(3) 0.0430(19) Uani 1 1 d . . .
N4 N 0.7858(4) 0.8114(3) 0.6909(3) 0.0475(19) Uani 1 1 d . B .
N5 N 0.1427(5) 0.7621(4) 0.1918(4) 0.079(3) Uani 1 1 d U . .
N6 N 0.1171(7) 0.7185(7) 0.1901(6) 0.112(3) Uani 1 1 d U . .
N7 N 0.0875(7) 0.6721(7) 0.1876(6) 0.125(3) Uani 1 1 d U . .
N8 N 0.2468(5) 0.9905(4) 0.2415(4) 0.071(3) Uani 1 1 d D . .
N9 N 0.2068(7) 1.0173(6) 0.2362(6) 0.069(4) Uani 0.70 1 d P A 1
N10 N 0.1646(8) 1.0497(7) 0.2327(6) 0.087(4) Uani 0.70 1 d PU A 1
N9' N 0.2280(14) 1.0058(12) 0.2000(7) 0.057(7) Uani 0.30 1 d PDU A 2
N10' N 0.216(2) 1.016(2) 0.1584(9) 0.131(14) Uani 0.30 1 d PDU A 2
N11 N 0.8668(4) 0.5346(4) 0.7397(4) 0.063(3) Uani 1 1 d . . .
N12 N 0.8446(4) 0.4879(4) 0.7361(4) 0.066(3) Uani 1 1 d . . .
N13 N 0.8231(6) 0.4434(5) 0.7335(5) 0.089(3) Uani 1 1 d U . .
N14 N 0.9097(8) 0.7707(6) 0.7869(5) 0.062(4) Uani 0.60 1 d PDU B 1
N16 N 0.9669(11) 0.7973(10) 0.8754(5) 0.106(5) Uani 0.60 1 d PDU B 1
N14' N 0.8818(8) 0.7792(12) 0.7978(10) 0.079(6) Uani 0.40 1 d PDU B 2
N16' N 0.9934(8) 0.8036(14) 0.8513(13) 0.106(8) Uani 0.40 1 d PDU B 2
N15 N 0.9367(6) 0.7888(5) 0.8290(5) 0.095(4) Uani 1 1 d DU . .
N17 N 0.2695(8) 0.6559(7) 0.9497(7) 0.141(4) Uani 1 1 d U . .
N18 N 0.2954(14) 0.8509(12) 0.5996(14) 0.125(7) Uani 0.40 1 d PDU . .
N19 N 0.2631(12) 0.6131(11) 0.5337(9) 0.129(5) Uani 0.60 1 d PU . .
O1 O 0.1972(3) 0.7867(2) 0.3069(3) 0.0452(15) Uani 1 1 d . . .
O2 O 0.2805(3) 0.7829(2) 0.2231(2) 0.0428(15) Uani 1 1 d . . .
O3 O 0.4040(3) 0.7471(2) 0.3138(2) 0.0417(14) Uani 1 1 d . . .
O4 O 0.3114(5) 0.6104(4) 0.2030(4) 0.054(2) Uani 0.70 1 d P C 1
H4 H 0.3519 0.6149 0.2186 0.100 Uiso 0.70 1 calc P D 1
O4' O 0.2140(12) 0.6119(11) 0.2073(10) 0.072(7) Uani 0.30 1 d P C 2
H4' H 0.1978 0.6198 0.2252 0.100 Uiso 0.30 1 calc P E 2
O5 O 0.1350(4) 0.8064(3) 0.3561(3) 0.064(2) Uani 1 1 d . . .
O6 O 0.2697(3) 0.9368(2) 0.3400(2) 0.0454(15) Uani 1 1 d . . .
O7 O 0.3311(3) 0.8962(2) 0.2461(2) 0.0450(15) Uani 1 1 d . . .
O8 O 0.4490(3) 0.8494(2) 0.3348(2) 0.0416(14) Uani 1 1 d . . .
O9 O 0.4945(3) 0.9997(3) 0.2857(3) 0.0610(19) Uani 1 1 d . . .
H9 H 0.5159 1.0284 0.2883 0.100 Uiso 1 1 calc . . .
O10 O 0.2084(3) 0.9557(3) 0.3901(3) 0.0608(19) Uani 1 1 d . . .
O11 O 0.7375(3) 0.5850(3) 0.7155(2) 0.0449(15) Uani 1 1 d . . .
O12 O 0.8538(3) 0.6238(3) 0.6629(3) 0.0502(17) Uani 1 1 d . B .
O13 O 0.7339(3) 0.6499(3) 0.5636(2) 0.0456(15) Uani 1 1 d . A .
O14 O 0.7281(5) 0.4733(3) 0.5355(4) 0.079(2) Uani 1 1 d . B .
H14 H 0.7346 0.4422 0.5264 0.100 Uiso 1 1 calc . . .
O15 O 0.6615(3) 0.5809(3) 0.7553(3) 0.0530(17) Uani 1 1 d . . .
O16 O 0.7645(4) 0.7366(3) 0.7560(3) 0.0540(17) Uani 1 1 d . B .
O17 O 0.8651(3) 0.7392(3) 0.6856(3) 0.0572(19) Uani 1 1 d . B .
O18 O 0.7471(3) 0.7584(2) 0.5860(2) 0.0423(14) Uani 1 1 d . A .
O19 O 0.8636(7) 0.9059(6) 0.6373(6) 0.110(5) Uani 0.70 1 d PU B 1
H19 H 0.8985 0.8877 0.6530 0.100 Uiso 0.70 1 calc P F 1
O19' O 0.8821(11) 0.9071(9) 0.7080(8) 0.053(5) Uani 0.30 1 d PU B 2
H19' H 0.8725 0.9133 0.7304 0.100 Uiso 0.30 1 calc P G 2
O20 O 0.7197(4) 0.7219(3) 0.8185(3) 0.0571(18) Uani 1 1 d . . .
O21 O 0.4054(3) 0.8110(3) 0.2292(2) 0.0457(15) Uani 1 1 d . . .
O22 O 0.5092(3) 0.7818(3) 0.2900(2) 0.0464(15) Uani 1 1 d . . .
O23 O 0.5274(4) 0.6766(3) 0.3431(3) 0.0530(17) Uani 1 1 d . . .
O24 O 0.6212(3) 0.7078(3) 0.4111(2) 0.0460(15) Uani 1 1 d . . .
O25 O 0.5015(3) 0.7030(2) 0.4244(2) 0.0466(15) Uani 1 1 d . . .
O26 O 0.5938(4) 0.6575(3) 0.4850(2) 0.0532(17) Uani 1 1 d . . .
O27 O 0.5308(3) 0.8185(2) 0.4458(2) 0.0416(14) Uani 1 1 d . . .
O28 O 0.6048(3) 0.7727(3) 0.5195(2) 0.0459(15) Uani 1 1 d . . .
O29 O 0.6008(3) 0.8340(2) 0.3930(2) 0.0448(15) Uani 1 1 d . . .
O30 O 0.6840(3) 0.8094(3) 0.4735(2) 0.0457(15) Uani 1 1 d . . .
O31 O 0.7774(4) 0.7115(3) 0.5046(3) 0.067(2) Uani 1 1 d D . .
O32 O 0.8576(3) 0.7010(3) 0.5880(3) 0.070(2) Uani 1 1 d D A .
O33 O 0.3133(3) 0.8350(2) 0.3119(2) 0.0398(14) Uani 1 1 d . . .
O34 O 0.7617(3) 0.6801(2) 0.6682(2) 0.0375(13) Uani 1 1 d . B .
O35 O 0.2013(3) 0.8734(3) 0.2415(2) 0.0465(15) Uani 1 1 d . . .
O36 O 0.8571(3) 0.6557(3) 0.7608(2) 0.0485(16) Uani 1 1 d . B .
O37 O 0.0732(4) 0.9135(3) 0.2857(4) 0.080(3) Uani 1 1 d . . .
O38 O 0.8347(10) 0.6222(10) 0.8724(7) 0.105(7) Uani 0.50 1 d PDU B 1
O38' O 0.8111(12) 0.5862(10) 0.8564(8) 0.125(8) Uani 0.50 1 d PDU B 2
O39 O -0.0094(4) 0.6604(5) 0.7153(4) 0.111(3) Uani 1 1 d U . .
O40 O 0.0109(10) 0.8905(8) 0.7178(9) 0.144(7) Uani 0.65 1 d PU . .
O41 O 0.4284(4) 0.9056(3) 0.7014(4) 0.086(3) Uani 1 1 d . . .
O42 O 0.1301(19) 0.5739(16) 0.4904(15) 0.139(11) Uani 0.35 1 d PU . .
C1 C 0.1957(5) 0.7442(4) 0.3362(4) 0.051(2) Uani 1 1 d . . .
C2 C 0.2247(5) 0.6906(4) 0.3405(4) 0.053(3) Uani 1 1 d . . .
C3 C 0.2211(6) 0.6490(4) 0.3712(5) 0.063(3) Uani 1 1 d . . .
H3 H 0.2399 0.6135 0.3731 0.100 Uiso 1 1 calc . . .
C4 C 0.1911(7) 0.6578(5) 0.3988(6) 0.083(4) Uani 1 1 d . . .
H4A H 0.1903 0.6288 0.4199 0.100 Uiso 1 1 calc . . .
C5 C 0.1607(7) 0.7110(5) 0.3961(5) 0.075(4) Uani 1 1 d . . .
H5 H 0.1396 0.7178 0.4147 0.100 Uiso 1 1 calc . . .
C6 C 0.1640(6) 0.7526(4) 0.3640(5) 0.059(3) Uani 1 1 d . . .
C7 C 0.2602(5) 0.6757(4) 0.3138(4) 0.051(2) Uani 1 1 d . . .
H7 H 0.2803 0.6400 0.3211 0.100 Uiso 1 1 calc . . .
C8 C 0.3054(5) 0.6870(4) 0.2585(4) 0.053(3) Uani 1 1 d . C .
C9 C 0.2849(5) 0.7251(4) 0.2101(4) 0.052(3) Uani 1 1 d . . .
H9A H 0.3175 0.7220 0.1997 0.100 Uiso 1 1 calc . . .
H9B H 0.2421 0.7128 0.1805 0.100 Uiso 1 1 calc . . .
C10 C 0.3808(5) 0.6906(4) 0.2989(4) 0.045(2) Uani 1 1 d . . .
H10A H 0.3912 0.6693 0.3304 0.100 Uiso 1 1 calc . . .
H10B H 0.4043 0.6728 0.2839 0.100 Uiso 1 1 calc . . .
C11 C 0.2880(5) 0.6240(4) 0.2389(4) 0.054(3) Uani 1 1 d . . .
H11A H 0.3088 0.5984 0.2692 0.100 Uiso 1 1 calc . H 1
H11B H 0.2401 0.6185 0.2206 0.100 Uiso 1 1 calc . I 1
C12 C 0.0986(6) 0.8173(5) 0.3811(6) 0.077(4) Uani 1 1 d . . .
H12A H 0.0818 0.8556 0.3735 0.100 Uiso 1 1 calc . . .
H12B H 0.1273 0.8125 0.4187 0.100 Uiso 1 1 calc . . .
H12C H 0.0620 0.7910 0.3679 0.100 Uiso 1 1 calc . . .
C13 C 0.3004(4) 0.9699(4) 0.3825(4) 0.043(2) Uani 1 1 d . A .
C14 C 0.3630(5) 0.9949(4) 0.3995(4) 0.050(2) Uani 1 1 d . . .
C15 C 0.3924(5) 1.0287(4) 0.4457(5) 0.058(3) Uani 1 1 d . A .
H15 H 0.4344 1.0442 0.4581 0.100 Uiso 1 1 calc . . .
C16 C 0.3620(5) 1.0394(5) 0.4727(4) 0.059(3) Uani 1 1 d . . .
H16 H 0.3827 1.0622 0.5029 0.100 Uiso 1 1 calc . . .
C17 C 0.2979(5) 1.0155(4) 0.4546(4) 0.055(3) Uani 1 1 d . A .
H17 H 0.2759 1.0229 0.4724 0.100 Uiso 1 1 calc . . .
C18 C 0.2694(5) 0.9814(4) 0.4103(4) 0.047(2) Uani 1 1 d . A .
C19 C 0.4009(5) 0.9857(4) 0.3745(4) 0.049(2) Uani 1 1 d . A .
H19A H 0.4435 1.0013 0.3909 0.100 Uiso 1 1 calc . . .
C20 C 0.4256(4) 0.9518(4) 0.3115(4) 0.041(2) Uani 1 1 d . . .
C21 C 0.3790(5) 0.9379(4) 0.2521(4) 0.046(2) Uani 1 1 d . A .
H21A H 0.3564 0.9722 0.2328 0.100 Uiso 1 1 calc . . .
H21B H 0.4049 0.9232 0.2378 0.100 Uiso 1 1 calc . . .
C22 C 0.4764(4) 0.9042(3) 0.3409(4) 0.042(2) Uani 1 1 d . A .
H22A H 0.5073 0.9033 0.3286 0.100 Uiso 1 1 calc . . .
H22B H 0.5018 0.9134 0.3784 0.100 Uiso 1 1 calc . . .
C23 C 0.4654(5) 1.0064(4) 0.3170(4) 0.050(2) Uani 1 1 d . A .
H23A H 0.4360 1.0393 0.3049 0.100 Uiso 1 1 calc . . .
H23B H 0.4999 1.0124 0.3539 0.100 Uiso 1 1 calc . . .
C24 C 0.1736(6) 0.9651(5) 0.4165(5) 0.076(4) Uani 1 1 d . A .
H24A H 0.1320 0.9449 0.3984 0.100 Uiso 1 1 calc . . .
H24B H 0.1653 1.0051 0.4166 0.100 Uiso 1 1 calc . . .
H24C H 0.2001 0.9516 0.4523 0.100 Uiso 1 1 calc . . .
C25 C 0.6871(4) 0.5481(4) 0.6931(4) 0.039(2) Uani 1 1 d . B .
C26 C 0.6708(4) 0.5143(4) 0.6488(4) 0.041(2) Uani 1 1 d . . .
C27 C 0.6195(5) 0.4745(4) 0.6300(4) 0.053(2) Uani 1 1 d . B .
H27 H 0.6104 0.4515 0.6014 0.100 Uiso 1 1 calc . . .
C28 C 0.5820(5) 0.4687(4) 0.6530(4) 0.054(3) Uani 1 1 d . . .
H28 H 0.5487 0.4411 0.6406 0.100 Uiso 1 1 calc . . .
C29 C 0.5942(5) 0.5044(4) 0.6954(4) 0.048(2) Uani 1 1 d . B .
H29 H 0.5679 0.5021 0.7103 0.100 Uiso 1 1 calc . . .
C30 C 0.6461(5) 0.5431(4) 0.7145(3) 0.040(2) Uani 1 1 d . B .
C31 C 0.7052(5) 0.5194(4) 0.6196(4) 0.045(2) Uani 1 1 d . B .
H31 H 0.6897 0.4970 0.5895 0.100 Uiso 1 1 calc . . .
C32 C 0.7819(5) 0.5535(4) 0.5970(4) 0.055(3) Uani 1 1 d . B .
C33 C 0.8541(5) 0.5768(4) 0.6317(4) 0.056(3) Uani 1 1 d . . .
H33A H 0.8835 0.5469 0.6549 0.100 Uiso 1 1 calc . . .
H33B H 0.8703 0.5894 0.6093 0.100 Uiso 1 1 calc . . .
C34 C 0.7385(5) 0.5930(4) 0.5489(4) 0.052(3) Uani 1 1 d . . .
H34A H 0.7573 0.5940 0.5266 0.100 Uiso 1 1 calc . . .
H34B H 0.6940 0.5771 0.5282 0.100 Uiso 1 1 calc . . .
C35 C 0.7891(7) 0.4953(4) 0.5773(5) 0.065(3) Uani 1 1 d . . .
H35A H 0.8202 0.4985 0.5654 0.100 Uiso 1 1 calc . . .
H35B H 0.8077 0.4685 0.6067 0.100 Uiso 1 1 calc . . .
C36 C 0.6184(7) 0.5807(5) 0.7760(5) 0.080(4) Uani 1 1 d . B .
H36A H 0.6342 0.6079 0.8043 0.100 Uiso 1 1 calc . . .
H36B H 0.6182 0.5434 0.7892 0.100 Uiso 1 1 calc . . .
H36C H 0.5739 0.5906 0.7483 0.100 Uiso 1 1 calc . . .
C37 C 0.7326(5) 0.7801(4) 0.7602(4) 0.050(2) Uani 1 1 d . . .
C38 C 0.7206(5) 0.8320(4) 0.7318(4) 0.052(3) Uani 1 1 d . B .
C39 C 0.6840(6) 0.8748(5) 0.7389(5) 0.071(3) Uani 1 1 d . . .
H39 H 0.6747 0.9084 0.7196 0.100 Uiso 1 1 calc . . .
C40 C 0.6620(6) 0.8695(5) 0.7720(5) 0.067(3) Uani 1 1 d . B .
H40 H 0.6392 0.8993 0.7763 0.100 Uiso 1 1 calc . . .
C41 C 0.6737(6) 0.8180(5) 0.8006(4) 0.063(3) Uani 1 1 d . . .
H41 H 0.6589 0.8137 0.8239 0.100 Uiso 1 1 calc . . .
C42 C 0.7068(5) 0.7750(4) 0.7935(4) 0.052(2) Uani 1 1 d . B .
C43 C 0.7451(5) 0.8426(4) 0.6970(4) 0.057(3) Uani 1 1 d . . .
H43 H 0.7299 0.8757 0.6766 0.100 Uiso 1 1 calc . . .
C44 C 0.8088(5) 0.8305(4) 0.6561(4) 0.051(3) Uani 1 1 d . . .
C45 C 0.8732(5) 0.7963(4) 0.6736(4) 0.059(3) Uani 1 1 d . B .
H45A H 0.8826 0.7964 0.6454 0.100 Uiso 1 1 calc . . .
H45B H 0.9104 0.8139 0.7046 0.100 Uiso 1 1 calc . . .
C46 C 0.7555(5) 0.8165(4) 0.5979(4) 0.049(2) Uani 1 1 d . A .
H46A H 0.7132 0.8323 0.5901 0.100 Uiso 1 1 calc . . .
H46B H 0.7676 0.8353 0.5750 0.100 Uiso 1 1 calc . . .
C47 C 0.8248(6) 0.8941(5) 0.6601(5) 0.071(3) Uani 1 1 d U B .
H47A H 0.7837 0.9158 0.6418 0.100 Uiso 1 1 calc . J 1
H47B H 0.8491 0.9057 0.6971 0.100 Uiso 1 1 calc . K 1
C48 C 0.7014(7) 0.7146(4) 0.8572(5) 0.069(3) Uani 1 1 d . B .
H48A H 0.7124 0.6767 0.8713 0.100 Uiso 1 1 calc . . .
H48B H 0.6544 0.7208 0.8409 0.100 Uiso 1 1 calc . . .
H48C H 0.7253 0.7417 0.8853 0.100 Uiso 1 1 calc . . .
C49 C 0.4846(5) 0.8054(4) 0.2040(3) 0.046(2) Uani 1 1 d . . .
C50 C 0.4445(7) 0.8371(6) 0.1590(5) 0.087(4) Uani 1 1 d . A .
H50 H 0.4050 0.8534 0.1528 0.100 Uiso 1 1 calc . . .
C51 C 0.4655(8) 0.8438(7) 0.1229(7) 0.108(5) Uani 1 1 d U . .
H51 H 0.4399 0.8654 0.0924 0.100 Uiso 1 1 calc . . .
C52 C 0.5230(8) 0.8189(7) 0.1318(6) 0.099(4) Uani 1 1 d U A .
H52 H 0.5354 0.8230 0.1069 0.100 Uiso 1 1 calc . . .
C53 C 0.5612(6) 0.7888(5) 0.1755(5) 0.070(3) Uani 1 1 d . . .
H53 H 0.6004 0.7724 0.1815 0.100 Uiso 1 1 calc . . .
C54 C 0.5424(5) 0.7822(4) 0.2122(4) 0.052(2) Uani 1 1 d . A .
H54 H 0.5696 0.7615 0.2430 0.100 Uiso 1 1 calc . . .
C55 C 0.4668(5) 0.7982(4) 0.2448(4) 0.043(2) Uani 1 1 d . A .
C56 C 0.6177(6) 0.6117(4) 0.3804(4) 0.053(3) Uani 1 1 d . . .
C57 C 0.5770(7) 0.5689(4) 0.3473(4) 0.066(3) Uani 1 1 d . A .
H57 H 0.5317 0.5755 0.3242 0.100 Uiso 1 1 calc . . .
C58 C 0.6038(7) 0.5158(6) 0.3485(6) 0.085(4) Uani 1 1 d U . .
H58 H 0.5769 0.4863 0.3268 0.100 Uiso 1 1 calc . . .
C59 C 0.6693(8) 0.5082(6) 0.3817(6) 0.089(4) Uani 1 1 d U A .
H59 H 0.6872 0.4726 0.3824 0.100 Uiso 1 1 calc . . .
C60 C 0.7115(8) 0.5498(6) 0.4146(5) 0.091(4) Uani 1 1 d . . .
H60 H 0.7567 0.5424 0.4372 0.100 Uiso 1 1 calc . . .
C61 C 0.6855(6) 0.6035(5) 0.4136(4) 0.066(3) Uani 1 1 d . A .
H61 H 0.7131 0.6329 0.4348 0.100 Uiso 1 1 calc . . .
C62 C 0.5870(6) 0.6687(4) 0.3779(4) 0.050(3) Uani 1 1 d . A .
C63 C 0.4920(5) 0.6347(4) 0.4780(3) 0.043(2) Uani 1 1 d . . .
C64 C 0.4270(6) 0.6488(4) 0.4607(4) 0.055(3) Uani 1 1 d . A .
H64 H 0.4072 0.6794 0.4376 0.100 Uiso 1 1 calc . . .
C65 C 0.3900(5) 0.6180(4) 0.4770(4) 0.053(3) Uani 1 1 d . . .
H65 H 0.3462 0.6283 0.4650 0.100 Uiso 1 1 calc . . .
C66 C 0.4189(7) 0.5723(5) 0.5111(4) 0.061(3) Uani 1 1 d . A .
H66 H 0.3946 0.5510 0.5218 0.100 Uiso 1 1 calc . . .
C67 C 0.4831(7) 0.5591(4) 0.5286(4) 0.066(3) Uani 1 1 d . . .
H67 H 0.5025 0.5283 0.5515 0.100 Uiso 1 1 calc . . .
C68 C 0.5209(6) 0.5892(4) 0.5140(4) 0.061(3) Uani 1 1 d . A .
H68 H 0.5653 0.5796 0.5278 0.100 Uiso 1 1 calc . . .
C69 C 0.5314(5) 0.6678(4) 0.4603(3) 0.046(2) Uani 1 1 d . A .
C70 C 0.5259(4) 0.8339(3) 0.5225(3) 0.038(2) Uani 1 1 d . . .
C71 C 0.4728(4) 0.8702(4) 0.4971(3) 0.038(2) Uani 1 1 d . A .
H71 H 0.4558 0.8789 0.4616 0.100 Uiso 1 1 calc . . .
C72 C 0.4438(5) 0.8941(4) 0.5222(4) 0.052(3) Uani 1 1 d . . .
H72 H 0.4079 0.9188 0.5040 0.100 Uiso 1 1 calc . . .
C73 C 0.4684(5) 0.8812(5) 0.5754(5) 0.058(3) Uani 1 1 d . A .
H73 H 0.4486 0.8965 0.5928 0.100 Uiso 1 1 calc . . .
C74 C 0.5226(6) 0.8454(5) 0.6017(4) 0.069(3) Uani 1 1 d . . .
H74 H 0.5398 0.8371 0.6373 0.100 Uiso 1 1 calc . . .
C75 C 0.5525(5) 0.8211(4) 0.5757(4) 0.049(2) Uani 1 1 d . A .
H75 H 0.5892 0.7971 0.5937 0.100 Uiso 1 1 calc . . .
C76 C 0.5553(4) 0.8065(4) 0.4931(3) 0.040(2) Uani 1 1 d . A .
C77 C 0.6948(5) 0.8955(4) 0.4382(3) 0.042(2) Uani 1 1 d . . .
C78 C 0.6611(5) 0.9426(4) 0.4066(4) 0.053(3) Uani 1 1 d . A .
H78 H 0.6151 0.9419 0.3833 0.100 Uiso 1 1 calc . . .
C79 C 0.6983(7) 0.9907(5) 0.4112(5) 0.080(4) Uani 1 1 d . . .
H79 H 0.6762 1.0225 0.3906 0.100 Uiso 1 1 calc . . .
C80 C 0.7647(7) 0.9932(5) 0.4439(5) 0.075(3) Uani 1 1 d . A .
H80 H 0.7881 1.0260 0.4458 0.100 Uiso 1 1 calc . . .
C81 C 0.7979(6) 0.9458(6) 0.4748(5) 0.076(3) Uani 1 1 d . . .
H81 H 0.8439 0.9470 0.4975 0.100 Uiso 1 1 calc . . .
C82 C 0.7635(5) 0.8973(4) 0.4724(4) 0.056(3) Uani 1 1 d . A .
H82 H 0.7862 0.8660 0.4935 0.100 Uiso 1 1 calc . . .
C83 C 0.6570(5) 0.8432(4) 0.4348(4) 0.042(2) Uani 1 1 d . A .
C84 C 0.8954(6) 0.7191(8) 0.5314(6) 0.102(4) Uani 0.65 1 d PGU A 1
C85 C 0.8772(5) 0.7228(8) 0.4786(5) 0.106(4) Uani 0.65 1 d PGU A 1
H85 H 0.8323 0.7231 0.4519 0.100 Uiso 0.65 1 calc P L 1
C86 C 0.9259(7) 0.7263(8) 0.4657(5) 0.110(4) Uani 0.65 1 d PGU A 1
H86 H 0.9137 0.7288 0.4304 0.100 Uiso 0.65 1 calc P M 1
C87 C 0.9929(6) 0.7260(8) 0.5056(6) 0.111(4) Uani 0.65 1 d PGU A 1
H87 H 1.0255 0.7283 0.4970 0.100 Uiso 0.65 1 calc P N 1
C88 C 1.0112(5) 0.7222(8) 0.5584(5) 0.109(4) Uani 0.65 1 d PGU A 1
H88 H 1.0560 0.7220 0.5851 0.100 Uiso 0.65 1 calc P O 1
C89 C 0.9624(7) 0.7188(8) 0.5713(5) 0.101(4) Uani 0.65 1 d PGU A 1
H89 H 0.9746 0.7162 0.6066 0.100 Uiso 0.65 1 calc P P 1
C84' C 0.8670(12) 0.6698(14) 0.5115(10) 0.101(6) Uani 0.35 1 d PGDU A 2
C85' C 0.8407(10) 0.6632(14) 0.4574(9) 0.103(6) Uani 0.35 1 d PGU A 2
H85' H 0.7968 0.6737 0.4332 0.100 Uiso 0.35 1 calc P Q 2
C86' C 0.8800(12) 0.6410(14) 0.4394(8) 0.103(6) Uani 0.35 1 d PGU A 2
H86' H 0.8624 0.6366 0.4032 0.100 Uiso 0.35 1 calc P R 2
C87' C 0.9456(12) 0.6254(14) 0.4755(10) 0.104(6) Uani 0.35 1 d PGU A 2
H87' H 0.9719 0.6105 0.4634 0.100 Uiso 0.35 1 calc P S 2
C88' C 0.9719(10) 0.6320(14) 0.5295(9) 0.105(7) Uani 0.35 1 d PGU A 2
H88' H 1.0158 0.6215 0.5537 0.100 Uiso 0.35 1 calc P T 2
C89' C 0.9326(12) 0.6542(14) 0.5475(8) 0.102(6) Uani 0.35 1 d PGU A 2
H89' H 0.9502 0.6586 0.5837 0.100 Uiso 0.35 1 calc P U 2
C90 C 0.8441(10) 0.7122(8) 0.5465(9) 0.057(5) Uani 0.65 1 d PU A 1
C90' C 0.8269(9) 0.6937(8) 0.5310(5) 0.032(7) Uani 0.35 1 d PDU A 2
C91 C 0.3459(5) 0.8212(4) 0.3675(3) 0.042(2) Uani 1 1 d . A .
H91A H 0.3168 0.8302 0.3801 0.100 Uiso 1 1 calc . . .
H91B H 0.3862 0.8430 0.3869 0.100 Uiso 1 1 calc . . .
H91C H 0.3563 0.7813 0.3724 0.100 Uiso 1 1 calc . . .
C92 C 0.6897(4) 0.6857(4) 0.6412(3) 0.040(2) Uani 1 1 d . . .
H92A H 0.6757 0.6781 0.6657 0.100 Uiso 1 1 calc . . .
H92B H 0.6690 0.6590 0.6124 0.100 Uiso 1 1 calc . . .
H92C H 0.6770 0.7238 0.6277 0.100 Uiso 1 1 calc . . .
C93 C 0.1401(6) 0.8945(5) 0.1982(5) 0.076(4) Uani 1 1 d . A .
H93A H 0.1398 0.9353 0.1996 0.100 Uiso 1 1 calc . . .
H93B H 0.1036 0.8796 0.2003 0.100 Uiso 1 1 calc . . .
H93C H 0.1356 0.8826 0.1654 0.100 Uiso 1 1 calc . . .
C94 C 0.9234(6) 0.6434(5) 0.8055(5) 0.074(3) Uani 1 1 d . . .
H94A H 0.9390 0.6750 0.8297 0.100 Uiso 1 1 calc . . .
H94B H 0.9532 0.6374 0.7930 0.100 Uiso 1 1 calc . . .
H94C H 0.9221 0.6097 0.8233 0.100 Uiso 1 1 calc . . .
C95 C 0.0487(9) 0.9684(8) 0.2707(7) 0.119(5) Uani 1 1 d U A .
H95A H 0.0009 0.9677 0.2525 0.100 Uiso 1 1 calc . . .
H95B H 0.0620 0.9835 0.2476 0.100 Uiso 1 1 calc . . .
H95C H 0.0661 0.9920 0.3017 0.100 Uiso 1 1 calc . . .
C96 C 0.8839(17) 0.6453(17) 0.9211(13) 0.141(13) Uani 0.50 1 d PDU B 1
H96A H 0.9035 0.6154 0.9471 0.100 Uiso 0.50 1 calc P V 1
H96B H 0.8642 0.6732 0.9325 0.100 Uiso 0.50 1 calc P W 1
H96C H 0.9178 0.6630 0.9172 0.100 Uiso 0.50 1 calc P X 1
C96' C 0.8102(17) 0.5260(12) 0.8464(14) 0.117(11) Uani 0.50 1 d PDU B 2
H96D H 0.8398 0.5065 0.8790 0.100 Uiso 0.50 1 calc P Y 2
H96E H 0.8243 0.5197 0.8217 0.100 Uiso 0.50 1 calc P Z 2
H96F H 0.7657 0.5116 0.8317 0.100 Uiso 0.50 1 calc P A 2
C97 C 0.0140(7) 0.7177(7) 0.7252(7) 0.099(5) Uani 1 1 d U . .
C98 C 0.0410(12) 0.8868(10) 0.7780(10) 0.105(7) Uani 0.65 1 d PU . .
C99 C 0.4596(6) 0.8520(4) 0.7082(5) 0.067(3) Uani 1 1 d . . .
C100 C 0.3029(11) 0.6938(10) 0.9733(9) 0.141(4) Uani 1 1 d U . .
C101 C 0.3470(11) 0.7393(9) 0.9984(9) 0.141(4) Uani 1 1 d U . .
C102 C 0.2385(16) 0.8630(14) 0.5984(17) 0.125(7) Uani 0.40 1 d PDU . .
C103 C 0.1807(16) 0.8857(15) 0.6007(17) 0.125(7) Uani 0.40 1 d PDU . .
C104 C 0.2627(16) 0.6328(14) 0.5753(11) 0.130(5) Uani 0.60 1 d PDU . .
C105 C 0.2465(15) 0.6493(14) 0.6149(11) 0.130(5) Uani 0.60 1 d PDU . .
C106 C 0.070(2) 0.597(2) 0.476(2) 0.113(15) Uani 0.35 1 d PU . .

loop_
_atom_site_aniso_label
_atom_site_aniso_U_11
_atom_site_aniso_U_22
_atom_site_aniso_U_33
_atom_site_aniso_U_23
_atom_site_aniso_U_13
_atom_site_aniso_U_12
Dy1 0.0484(3) 0.0317(2) 0.0276(2) 0.00331(17) 0.01666(19) 0.00568(19)
Dy2 0.0504(3) 0.0420(2) 0.0352(2) 0.01127(19) 0.0243(2) 0.0156(2)
Fe1 0.0423(7) 0.0360(7) 0.0405(7) 0.0007(6) 0.0134(6) -0.0042(6)
Fe2 0.0381(7) 0.0327(7) 0.0426(7) 0.0045(6) 0.0112(6) -0.0009(6)
Fe3 0.0431(7) 0.0350(7) 0.0298(6) 0.0016(5) 0.0138(6) -0.0012(6)
Fe4 0.0347(7) 0.0451(7) 0.0459(8) 0.0179(6) 0.0195(6) 0.0059(6)
Fe5 0.0461(8) 0.0460(8) 0.0366(7) 0.0124(6) 0.0070(6) -0.0100(7)
Fe6 0.0356(7) 0.0504(8) 0.0524(8) 0.0244(7) 0.0244(6) 0.0123(6)
Na1 0.047(2) 0.046(2) 0.104(3) -0.015(2) 0.038(2) -0.0069(19)
Na2 0.073(3) 0.048(2) 0.050(2) 0.0068(18) 0.033(2) -0.001(2)
N1 0.040(4) 0.033(4) 0.050(5) -0.005(4) 0.018(4) -0.002(3)
N2 0.043(4) 0.030(4) 0.047(5) 0.004(3) 0.023(4) 0.003(3)
N3 0.049(5) 0.048(4) 0.046(4) 0.023(4) 0.034(4) 0.024(4)
N4 0.046(5) 0.046(5) 0.039(4) -0.002(4) 0.013(4) -0.018(4)
N5 0.080(5) 0.067(5) 0.096(5) 0.000(4) 0.051(4) -0.016(4)
N6 0.112(3) 0.112(3) 0.112(3) 0.0003(10) 0.0583(19) -0.0004(10)
N7 0.125(4) 0.124(4) 0.125(4) 0.0003(10) 0.065(2) -0.0008(10)
N8 0.041(5) 0.049(5) 0.089(8) 0.025(5) 0.011(5) 0.002(5)
N9 0.054(8) 0.052(8) 0.075(10) -0.004(7) 0.016(8) 0.000(7)
N10 0.087(5) 0.087(5) 0.087(5) -0.0001(10) 0.046(3) 0.0001(10)
N9' 0.057(7) 0.057(7) 0.057(7) 0.0001(10) 0.030(4) -0.0001(10)
N10' 0.131(14) 0.131(14) 0.131(14) 0.0001(10) 0.069(8) 0.0000(10)
N11 0.041(5) 0.061(6) 0.077(6) 0.038(5) 0.024(5) 0.018(4)
N12 0.054(5) 0.050(5) 0.101(8) 0.037(5) 0.045(5) 0.016(5)
N13 0.089(3) 0.088(3) 0.089(3) 0.0011(10) 0.0462(19) -0.0001(10)
N14 0.061(6) 0.070(7) 0.054(6) 0.005(5) 0.029(5) -0.008(6)
N16 0.108(8) 0.123(8) 0.080(7) -0.007(7) 0.044(6) -0.010(7)
N14' 0.079(7) 0.079(7) 0.079(7) 0.0004(10) 0.042(3) -0.0002(10)
N16' 0.083(10) 0.099(11) 0.111(11) 0.002(9) 0.033(10) -0.002(9)
N15 0.094(7) 0.112(7) 0.086(7) -0.024(6) 0.051(6) -0.028(6)
N17 0.134(6) 0.128(6) 0.152(6) -0.007(5) 0.068(4) -0.003(4)
N18 0.094(11) 0.106(12) 0.165(13) 0.109(11) 0.061(11) 0.031(10)
N19 0.134(8) 0.139(8) 0.105(8) -0.025(7) 0.056(6) 0.026(7)
O1 0.046(4) 0.039(3) 0.053(4) 0.007(3) 0.027(3) 0.004(3)
O2 0.042(3) 0.041(3) 0.035(3) -0.006(3) 0.013(3) -0.009(3)
O3 0.056(4) 0.031(3) 0.031(3) -0.004(2) 0.019(3) -0.004(3)
O4 0.055(6) 0.041(5) 0.076(7) -0.026(5) 0.041(5) -0.017(5)
O4' 0.067(16) 0.070(16) 0.060(16) -0.029(13) 0.020(13) -0.021(14)
O5 0.067(5) 0.050(4) 0.081(5) 0.012(4) 0.043(4) 0.011(4)
O6 0.039(3) 0.033(3) 0.053(4) -0.003(3) 0.017(3) -0.001(3)
O7 0.044(4) 0.043(3) 0.034(3) 0.006(3) 0.011(3) -0.006(3)
O8 0.047(4) 0.042(3) 0.028(3) -0.002(3) 0.015(3) -0.002(3)
O9 0.059(4) 0.044(4) 0.082(5) 0.005(4) 0.038(4) -0.008(3)
O10 0.044(4) 0.062(4) 0.071(5) -0.011(4) 0.026(4) -0.003(4)
O11 0.049(4) 0.048(4) 0.041(4) 0.001(3) 0.026(3) -0.008(3)
O12 0.037(3) 0.054(4) 0.061(4) 0.026(3) 0.026(3) 0.014(3)
O13 0.048(4) 0.046(4) 0.052(4) 0.011(3) 0.032(3) 0.020(3)
O14 0.109(7) 0.056(5) 0.091(6) 0.003(4) 0.065(6) 0.025(5)
O15 0.066(4) 0.059(4) 0.054(4) -0.005(3) 0.046(4) -0.011(4)
O16 0.083(5) 0.036(3) 0.045(4) 0.006(3) 0.035(4) 0.005(3)
O17 0.039(4) 0.063(4) 0.056(4) 0.027(3) 0.016(3) -0.001(3)
O18 0.048(4) 0.038(3) 0.042(3) 0.017(3) 0.025(3) 0.018(3)
O19 0.110(5) 0.110(5) 0.110(5) 0.0003(10) 0.058(3) -0.0002(10)
O19' 0.052(9) 0.045(9) 0.050(9) -0.002(7) 0.019(7) -0.017(7)
O20 0.088(5) 0.044(4) 0.049(4) -0.002(3) 0.042(4) -0.006(4)
O21 0.059(4) 0.046(4) 0.028(3) 0.002(3) 0.020(3) 0.002(3)
O22 0.052(4) 0.045(4) 0.035(4) 0.001(3) 0.018(3) 0.004(3)
O23 0.071(5) 0.037(4) 0.042(4) -0.004(3) 0.024(4) 0.008(4)
O24 0.061(4) 0.046(4) 0.042(4) 0.004(3) 0.034(3) 0.007(3)
O25 0.060(4) 0.036(3) 0.035(3) 0.010(3) 0.019(3) 0.006(3)
O26 0.066(5) 0.047(4) 0.038(4) 0.007(3) 0.022(4) 0.014(4)
O27 0.047(4) 0.042(3) 0.028(3) -0.002(3) 0.015(3) 0.006(3)
O28 0.049(4) 0.046(4) 0.040(4) -0.003(3) 0.022(3) 0.002(3)
O29 0.060(4) 0.038(3) 0.034(3) 0.004(3) 0.023(3) 0.011(3)
O30 0.053(4) 0.043(3) 0.037(3) 0.012(3) 0.021(3) 0.018(3)
O31 0.077(5) 0.083(5) 0.067(5) 0.042(4) 0.055(5) 0.037(4)
O32 0.054(4) 0.090(6) 0.088(6) 0.056(5) 0.053(4) 0.039(4)
O33 0.041(3) 0.031(3) 0.039(3) 0.003(3) 0.016(3) -0.001(3)
O34 0.030(3) 0.039(3) 0.041(3) 0.008(3) 0.017(3) 0.006(3)
O35 0.037(3) 0.043(3) 0.041(4) 0.009(3) 0.008(3) -0.001(3)
O36 0.036(3) 0.053(4) 0.040(4) 0.014(3) 0.008(3) 0.003(3)
O37 0.052(4) 0.046(4) 0.119(7) 0.009(4) 0.030(5) 0.002(4)
O38 0.116(10) 0.110(10) 0.091(10) 0.014(8) 0.056(8) 0.010(8)
O38' 0.131(11) 0.116(11) 0.117(11) 0.006(8) 0.058(8) -0.001(9)
O39 0.062(5) 0.120(7) 0.125(7) 0.026(6) 0.031(5) 0.020(5)
O40 0.140(10) 0.131(10) 0.160(11) 0.001(8) 0.079(8) -0.012(8)
O41 0.068(5) 0.055(5) 0.143(8) 0.015(5) 0.061(6) 0.002(4)
O42 0.139(11) 0.139(11) 0.139(11) -0.0001(10) 0.073(6) 0.0000(10)
C1 0.046(6) 0.042(5) 0.057(6) 0.009(5) 0.022(5) 0.003(5)
C2 0.060(6) 0.040(5) 0.055(6) 0.008(5) 0.027(5) 0.004(5)
C3 0.073(7) 0.042(6) 0.091(9) 0.012(6) 0.054(7) 0.012(5)
C4 0.101(10) 0.052(7) 0.116(11) 0.032(7) 0.071(9) 0.022(7)
C5 0.102(10) 0.054(7) 0.095(9) 0.022(6) 0.069(9) 0.013(7)
C6 0.068(7) 0.043(5) 0.071(7) 0.016(5) 0.040(6) 0.020(5)
C7 0.053(6) 0.031(5) 0.066(7) 0.000(5) 0.028(5) -0.001(5)
C8 0.054(6) 0.038(5) 0.056(6) -0.006(5) 0.021(5) 0.003(5)
C9 0.065(7) 0.040(5) 0.048(6) -0.017(4) 0.027(5) -0.013(5)
C10 0.050(5) 0.028(4) 0.043(5) -0.007(4) 0.015(4) -0.010(4)
C11 0.052(6) 0.043(5) 0.073(7) -0.010(5) 0.037(6) -0.003(5)
C12 0.073(8) 0.066(7) 0.115(11) 0.001(7) 0.064(8) 0.010(6)
C13 0.042(5) 0.030(4) 0.042(5) 0.002(4) 0.011(4) 0.011(4)
C14 0.045(5) 0.033(5) 0.063(6) -0.010(5) 0.021(5) -0.009(4)
C15 0.044(6) 0.045(6) 0.080(8) -0.013(5) 0.029(6) -0.010(5)
C16 0.053(6) 0.062(7) 0.062(7) -0.015(6) 0.030(6) -0.008(5)
C17 0.058(6) 0.046(6) 0.059(7) -0.004(5) 0.031(5) 0.003(5)
C18 0.044(6) 0.034(5) 0.057(6) 0.005(4) 0.023(5) 0.005(4)
C19 0.041(5) 0.039(5) 0.059(6) 0.002(5) 0.019(5) 0.000(4)
C20 0.037(5) 0.034(5) 0.049(6) 0.004(4) 0.020(4) 0.001(4)
C21 0.049(5) 0.035(5) 0.047(6) 0.012(4) 0.020(5) 0.000(4)
C22 0.046(5) 0.020(4) 0.053(6) 0.005(4) 0.022(5) -0.003(4)
C23 0.054(6) 0.031(5) 0.068(7) 0.008(5) 0.034(5) 0.003(4)
C24 0.069(8) 0.073(8) 0.109(10) -0.030(7) 0.063(8) -0.013(6)
C25 0.041(5) 0.035(5) 0.045(5) 0.010(4) 0.025(4) 0.001(4)
C26 0.045(5) 0.037(5) 0.048(5) 0.011(4) 0.028(5) 0.003(4)
C27 0.071(7) 0.042(5) 0.053(6) -0.001(5) 0.038(6) -0.005(5)
C28 0.059(6) 0.053(6) 0.057(6) -0.001(5) 0.034(5) -0.013(5)
C29 0.055(6) 0.040(5) 0.053(6) 0.006(4) 0.032(5) -0.002(5)
C30 0.052(5) 0.038(5) 0.035(5) 0.009(4) 0.026(4) 0.004(4)
C31 0.056(6) 0.031(5) 0.057(6) 0.015(4) 0.036(5) 0.012(5)
C32 0.055(6) 0.061(6) 0.062(7) 0.020(5) 0.039(6) 0.018(5)
C33 0.055(6) 0.051(6) 0.077(7) 0.023(5) 0.046(6) 0.017(5)
C34 0.069(7) 0.043(5) 0.049(6) 0.018(5) 0.035(5) 0.024(5)
C35 0.089(9) 0.049(6) 0.087(9) 0.023(6) 0.068(8) 0.026(6)
C36 0.106(10) 0.081(8) 0.093(9) -0.021(7) 0.081(9) -0.018(8)
C37 0.055(6) 0.051(6) 0.033(5) -0.003(4) 0.015(5) -0.008(5)
C38 0.051(6) 0.031(5) 0.048(6) -0.004(4) 0.008(5) -0.001(5)
C39 0.074(8) 0.044(6) 0.069(8) 0.016(6) 0.019(7) 0.006(6)
C40 0.086(9) 0.050(6) 0.083(9) -0.001(6) 0.056(8) 0.008(6)
C41 0.071(7) 0.056(7) 0.047(6) -0.019(5) 0.021(6) -0.008(6)
C42 0.060(6) 0.050(6) 0.039(5) -0.011(5) 0.021(5) -0.005(5)
C43 0.058(7) 0.045(6) 0.037(5) 0.003(5) 0.005(5) -0.027(5)
C44 0.046(6) 0.040(5) 0.055(6) 0.017(5) 0.017(5) -0.014(5)
C45 0.049(6) 0.052(6) 0.060(7) 0.019(5) 0.018(5) -0.009(5)
C46 0.048(6) 0.044(5) 0.043(5) 0.011(4) 0.016(5) -0.007(5)
C47 0.071(3) 0.071(3) 0.071(3) 0.0013(10) 0.0371(19) -0.0016(10)
C48 0.113(10) 0.049(6) 0.058(7) -0.004(5) 0.055(7) -0.006(6)
C49 0.050(6) 0.049(5) 0.028(5) 0.007(4) 0.012(4) -0.002(5)
C50 0.099(10) 0.109(10) 0.063(8) 0.038(7) 0.049(8) 0.036(8)
C51 0.108(5) 0.108(5) 0.108(5) 0.0011(10) 0.057(3) -0.0001(10)
C52 0.099(5) 0.100(5) 0.099(5) 0.0005(10) 0.052(2) -0.0001(10)
C53 0.058(7) 0.090(9) 0.059(7) 0.013(6) 0.028(6) -0.005(6)
C54 0.050(6) 0.063(6) 0.041(5) 0.007(5) 0.022(5) 0.002(5)
C55 0.046(6) 0.031(5) 0.039(5) -0.001(4) 0.013(5) 0.005(4)
C56 0.093(8) 0.037(5) 0.045(6) 0.003(4) 0.047(6) 0.016(5)
C57 0.115(10) 0.046(6) 0.061(7) 0.008(5) 0.062(7) 0.017(6)
C58 0.086(4) 0.085(4) 0.085(4) -0.0001(10) 0.045(2) 0.0003(10)
C59 0.123(8) 0.065(6) 0.086(7) -0.005(6) 0.060(6) 0.016(6)
C60 0.113(11) 0.092(10) 0.068(8) 0.004(7) 0.046(8) 0.048(9)
C61 0.093(9) 0.058(7) 0.059(7) 0.019(5) 0.048(7) 0.043(7)
C62 0.094(9) 0.033(5) 0.044(6) -0.001(5) 0.050(6) -0.003(6)
C63 0.060(6) 0.033(5) 0.034(5) 0.000(4) 0.023(5) 0.000(4)
C64 0.076(7) 0.036(5) 0.051(6) 0.003(4) 0.033(6) 0.007(5)
C65 0.063(7) 0.052(6) 0.049(6) -0.002(5) 0.033(5) 0.002(5)
C66 0.094(9) 0.056(6) 0.048(6) -0.002(5) 0.048(7) -0.007(6)
C67 0.096(9) 0.044(6) 0.055(7) 0.010(5) 0.036(7) -0.004(6)
C68 0.082(8) 0.046(6) 0.059(7) 0.013(5) 0.039(6) 0.013(6)
C69 0.068(7) 0.036(5) 0.029(5) -0.007(4) 0.023(5) -0.002(5)
C70 0.042(5) 0.034(4) 0.029(4) -0.002(4) 0.014(4) -0.001(4)
C71 0.030(4) 0.037(5) 0.038(5) -0.009(4) 0.011(4) 0.000(4)
C72 0.042(5) 0.039(5) 0.068(7) -0.014(5) 0.024(5) -0.001(4)
C73 0.062(7) 0.062(7) 0.067(7) -0.014(6) 0.045(6) 0.003(6)
C74 0.086(8) 0.080(8) 0.043(6) 0.002(6) 0.036(6) 0.005(7)
C75 0.051(6) 0.056(6) 0.038(5) 0.002(4) 0.022(5) 0.020(5)
C76 0.042(5) 0.039(5) 0.034(5) -0.003(4) 0.017(4) -0.004(4)
C77 0.054(6) 0.042(5) 0.037(5) -0.005(4) 0.029(5) -0.007(5)
C78 0.074(7) 0.031(5) 0.038(5) 0.001(4) 0.019(5) -0.004(5)
C79 0.087(9) 0.044(6) 0.078(9) 0.018(6) 0.023(7) -0.004(6)
C80 0.080(9) 0.067(8) 0.068(8) -0.008(7) 0.032(7) -0.029(7)
C81 0.069(8) 0.093(9) 0.068(8) -0.021(7) 0.038(7) -0.012(7)
C82 0.053(6) 0.055(6) 0.052(6) -0.008(5) 0.022(5) 0.004(5)
C83 0.055(6) 0.033(5) 0.045(6) 0.005(4) 0.030(5) 0.014(5)
C84 0.071(6) 0.158(10) 0.110(9) 0.017(8) 0.071(7) 0.010(7)
C85 0.074(6) 0.161(10) 0.113(9) 0.014(8) 0.070(7) 0.010(7)
C86 0.078(6) 0.164(10) 0.115(9) 0.015(8) 0.069(7) 0.010(7)
C87 0.077(6) 0.163(10) 0.116(9) 0.016(8) 0.067(7) 0.009(7)
C88 0.074(6) 0.161(10) 0.116(9) 0.013(8) 0.067(7) 0.011(7)
C89 0.070(6) 0.157(10) 0.111(9) 0.015(8) 0.072(7) 0.008(7)
C84' 0.090(12) 0.139(15) 0.106(14) -0.022(13) 0.073(12) 0.023(12)
C85' 0.092(12) 0.141(15) 0.106(14) -0.021(13) 0.073(12) 0.022(12)
C86' 0.092(12) 0.142(15) 0.106(14) -0.022(13) 0.074(12) 0.023(12)
C87' 0.092(12) 0.143(15) 0.107(14) -0.021(13) 0.073(12) 0.023(12)
C88' 0.091(12) 0.143(15) 0.109(14) -0.022(13) 0.072(12) 0.026(12)
C89' 0.090(12) 0.142(15) 0.106(14) -0.021(13) 0.074(12) 0.024(12)
C90 0.056(8) 0.059(8) 0.062(9) 0.002(7) 0.036(7) -0.003(7)
C90' 0.040(11) 0.037(11) 0.022(10) 0.004(7) 0.019(8) 0.007(8)
C91 0.052(6) 0.048(5) 0.027(4) 0.005(4) 0.021(4) 0.002(4)
C92 0.025(4) 0.045(5) 0.043(5) 0.010(4) 0.013(4) 0.005(4)
C93 0.059(7) 0.067(7) 0.070(8) -0.004(6) 0.012(6) -0.026(6)
C94 0.056(7) 0.076(8) 0.058(7) 0.024(6) 0.007(6) 0.009(6)
C95 0.107(9) 0.111(9) 0.135(10) 0.004(7) 0.060(7) -0.002(7)
C96 0.135(16) 0.151(17) 0.152(16) -0.002(10) 0.085(11) -0.001(9)
C96' 0.119(14) 0.125(14) 0.110(13) 0.011(9) 0.062(10) 0.002(9)
C97 0.078(7) 0.097(8) 0.113(9) 0.025(7) 0.043(6) 0.000(6)
C98 0.096(10) 0.097(10) 0.107(11) 0.003(8) 0.042(8) -0.009(8)
C99 0.087(8) 0.041(6) 0.084(8) 0.012(6) 0.052(7) 0.013(6)
C100 0.134(6) 0.128(6) 0.152(6) -0.007(5) 0.068(4) -0.003(4)
C101 0.134(6) 0.128(6) 0.152(6) -0.007(5) 0.068(4) -0.003(4)
C102 0.094(11) 0.106(12) 0.165(13) 0.110(11) 0.061(11) 0.031(10)
C103 0.094(11) 0.106(12) 0.165(13) 0.110(11) 0.061(11) 0.031(10)
C104 0.134(8) 0.139(8) 0.105(8) -0.025(7) 0.055(6) 0.026(7)
C105 0.134(8) 0.139(8) 0.105(8) -0.025(7) 0.055(6) 0.026(7)
C106 0.108(17) 0.112(17) 0.115(17) -0.002(10) 0.056(11) 0.008(10)

loop_
_atom_type_symbol
_atom_type_description
_atom_type_scat_dispersion_real
_atom_type_scat_dispersion_imag
_atom_type_scat_source
C C 0.0033 0.0016 'International Tables Vol C Tables 4.2.6.8 and 6.1.1.4'
H H 0.0000 0.0000 'International Tables Vol C Tables 4.2.6.8 and 6.1.1.4'
N N 0.0061 0.0033 'International Tables Vol C Tables 4.2.6.8 and 6.1.1.4'
O O 0.0106 0.0060 'International Tables Vol C Tables 4.2.6.8 and 6.1.1.4'
Na Na 0.0362 0.0249 'International Tables Vol C Tables 4.2.6.8 and 6.1.1.4'
Fe Fe 0.3463 0.8444 'International Tables Vol C Tables 4.2.6.8 and 6.1.1.4'
Dy Dy -0.1892 4.4098 'International Tables Vol C Tables 4.2.6.8 and 6.1.1.4'

loop_
_geom_angle_atom_site_label_1
_geom_angle_atom_site_label_2
_geom_angle_atom_site_label_3
_geom_angle
O8 Dy1 O3 67.3(2)
O8 Dy1 O29 83.0(2)
O3 Dy1 O29 146.4(2)
O8 Dy1 O27 77.3(2)
O3 Dy1 O27 111.4(2)
O29 Dy1 O27 74.8(2)
O8 Dy1 O25 123.8(2)
O3 Dy1 O25 80.9(2)
O29 Dy1 O25 130.7(2)
O27 Dy1 O25 73.0(2)
O8 Dy1 O22 76.0(2)
O3 Dy1 O22 80.4(2)
O29 Dy1 O22 77.3(2)
O27 Dy1 O22 143.3(2)
O25 Dy1 O22 143.6(2)
O8 Dy1 O23 138.0(2)
O3 Dy1 O23 80.3(2)
O29 Dy1 O23 116.1(2)
O27 Dy1 O23 141.8(2)
O25 Dy1 O23 73.4(2)
O22 Dy1 O23 72.9(2)
O8 Dy1 O24 157.6(2)
O3 Dy1 O24 131.1(2)
O29 Dy1 O24 75.4(2)
O27 Dy1 O24 102.3(2)
O25 Dy1 O24 76.2(2)
O22 Dy1 O24 93.3(2)
O23 Dy1 O24 52.0(2)
O8 Dy1 C62 158.8(2)
O3 Dy1 C62 105.1(3)
O29 Dy1 C62 97.1(3)
O27 Dy1 C62 123.4(2)
O25 Dy1 C62 71.8(2)
O22 Dy1 C62 83.3(2)
O23 Dy1 C62 25.6(2)
O24 Dy1 C62 26.5(3)
O8 Dy1 Fe3 34.51(14)
O3 Dy1 Fe3 34.76(15)
O29 Dy1 Fe3 112.19(15)
O27 Dy1 Fe3 102.35(15)
O25 Dy1 Fe3 110.43(16)
O22 Dy1 Fe3 67.03(16)
O23 Dy1 Fe3 105.89(17)
O24 Dy1 Fe3 155.38(14)
C62 Dy1 Fe3 131.0(2)
O8 Dy1 Dy2 139.70(14)
O3 Dy1 Dy2 143.03(14)
O29 Dy1 Dy2 70.51(14)
O27 Dy1 Dy2 67.01(14)
O25 Dy1 Dy2 62.98(16)
O22 Dy1 Dy2 124.18(16)
O23 Dy1 Dy2 81.91(17)
O24 Dy1 Dy2 35.45(14)
C62 Dy1 Dy2 57.8(2)
Fe3 Dy1 Dy2 168.40(3)
O30 Dy2 O26 137.3(2)
O30 Dy2 O18 85.1(2)
O26 Dy2 O18 123.6(2)
O30 Dy2 O28 80.4(2)
O26 Dy2 O28 76.8(2)
O18 Dy2 O28 77.7(2)
O30 Dy2 O13 145.2(2)
O26 Dy2 O13 77.5(2)
O18 Dy2 O13 69.0(2)
O28 Dy2 O13 114.5(2)
O30 Dy2 O24 77.6(2)
O26 Dy2 O24 75.5(2)
O18 Dy2 O24 160.7(2)
O28 Dy2 O24 107.3(2)
O13 Dy2 O24 122.5(2)
O30 Dy2 O31 79.2(2)
O26 Dy2 O31 130.9(3)
O18 Dy2 O31 81.8(3)
O28 Dy2 O31 152.1(3)
O13 Dy2 O31 74.5(2)
O24 Dy2 O31 86.6(2)
O30 Dy2 Fe6 112.39(16)
O26 Dy2 Fe6 107.89(16)
O18 Dy2 Fe6 35.19(14)
O28 Dy2 Fe6 103.83(16)
O13 Dy2 Fe6 35.57(16)
O24 Dy2 Fe6 148.53(15)
O31 Dy2 Fe6 67.29(18)
O30 Dy2 Dy1 65.80(15)
O26 Dy2 Dy1 72.32(16)
O18 Dy2 Dy1 137.93(14)
O28 Dy2 Dy1 68.30(15)
O13 Dy2 Dy1 148.13(16)
O24 Dy2 Dy1 39.46(15)
O31 Dy2 Dy1 118.92(17)
Fe6 Dy2 Dy1 172.01(3)
O1 Fe1 N5 99.9(4)
O1 Fe1 O35 92.7(3)
N5 Fe1 O35 96.0(4)
O1 Fe1 O2 160.8(3)
N5 Fe1 O2 93.5(3)
O35 Fe1 O2 99.6(3)
O1 Fe1 O33 90.6(2)
N5 Fe1 O33 166.7(3)
O35 Fe1 O33 75.2(2)
O2 Fe1 O33 78.5(2)
O1 Fe1 N1 87.7(3)
N5 Fe1 N1 93.3(4)
O35 Fe1 N1 170.5(3)
O2 Fe1 N1 77.8(3)
O33 Fe1 N1 95.3(2)
O1 Fe1 Na1 39.26(19)
N5 Fe1 Na1 109.3(3)
O35 Fe1 Na1 54.4(2)
O2 Fe1 Na1 145.95(18)
O33 Fe1 Na1 73.88(17)
N1 Fe1 Na1 123.8(2)
O6 Fe2 N8 98.0(4)
O6 Fe2 O7 160.2(2)
N8 Fe2 O7 94.9(4)
O6 Fe2 O35 94.7(3)
N8 Fe2 O35 95.5(3)
O7 Fe2 O35 99.0(3)
O6 Fe2 O33 90.6(2)
N8 Fe2 O33 167.8(4)
O7 Fe2 O33 79.2(2)
O35 Fe2 O33 75.2(2)
O6 Fe2 N2 86.4(3)
N8 Fe2 N2 92.2(3)
O7 Fe2 N2 78.1(3)
O35 Fe2 N2 172.1(3)
O33 Fe2 N2 97.0(2)
O6 Fe2 Na1 40.10(19)
N8 Fe2 Na1 106.5(3)
O7 Fe2 Na1 147.18(18)
O35 Fe2 Na1 55.3(2)
O33 Fe2 Na1 74.81(18)
N2 Fe2 Na1 124.4(2)
O8 Fe3 O3 82.5(2)
O8 Fe3 O2 170.8(3)
O3 Fe3 O2 93.1(2)
O8 Fe3 O21 93.9(3)
O3 Fe3 O21 96.1(2)
O2 Fe3 O21 94.5(3)
O8 Fe3 O7 92.6(2)
O3 Fe3 O7 171.3(2)
O2 Fe3 O7 90.7(2)
O21 Fe3 O7 91.5(3)
O8 Fe3 O33 92.5(2)
O3 Fe3 O33 93.5(2)
O2 Fe3 O33 79.7(2)
O21 Fe3 O33 169.1(2)
O7 Fe3 O33 79.4(2)
O8 Fe3 Dy1 42.44(17)
O3 Fe3 Dy1 42.69(17)
O2 Fe3 Dy1 135.09(18)
O21 Fe3 Dy1 85.05(18)
O7 Fe3 Dy1 134.25(17)
O33 Fe3 Dy1 105.62(16)
O11 Fe4 O36 96.6(3)
O11 Fe4 N11 98.5(3)
O36 Fe4 N11 95.4(3)
O11 Fe4 O12 160.6(3)
O36 Fe4 O12 95.2(3)
N11 Fe4 O12 95.6(3)
O11 Fe4 N3 88.1(3)
O36 Fe4 N3 172.3(3)
N11 Fe4 N3 89.9(3)
O12 Fe4 N3 78.7(3)
O11 Fe4 O34 89.4(2)
O36 Fe4 O34 76.7(2)
N11 Fe4 O34 169.5(3)
O12 Fe4 O34 78.5(2)
N3 Fe4 O34 97.3(2)
O11 Fe4 Na2 41.53(19)
O36 Fe4 Na2 55.2(2)
N11 Fe4 Na2 103.8(3)
O12 Fe4 Na2 145.5(2)
N3 Fe4 Na2 128.7(2)
O34 Fe4 Na2 77.58(17)
O16 Fe5 N14 108.4(5)
O16 Fe5 N14' 82.3(8)
N14 Fe5 N14' 26.5(7)
O16 Fe5 O36 92.4(3)
N14 Fe5 O36 94.8(5)
N14' Fe5 O36 100.5(8)
O16 Fe5 O17 160.6(3)
N14 Fe5 O17 86.4(5)
N14' Fe5 O17 110.8(8)
O36 Fe5 O17 98.9(3)
O16 Fe5 N4 88.8(3)
N14 Fe5 N4 93.8(5)
N14' Fe5 N4 89.0(8)
O36 Fe5 N4 170.4(3)
O17 Fe5 N4 77.5(3)
O16 Fe5 O34 90.0(3)
N14 Fe5 O34 159.7(5)
N14' Fe5 O34 171.2(8)
O36 Fe5 O34 75.5(2)
O17 Fe5 O34 77.7(3)
N4 Fe5 O34 95.0(2)
O16 Fe5 Na2 39.28(19)
N14 Fe5 Na2 113.2(4)
N14' Fe5 Na2 95.7(8)
O36 Fe5 Na2 53.7(2)
O17 Fe5 Na2 145.7(2)
N4 Fe5 Na2 125.8(2)
O34 Fe5 Na2 75.63(17)
O18 Fe6 O13 84.3(3)
O18 Fe6 O17 92.9(3)
O13 Fe6 O17 171.0(3)
O18 Fe6 O32 95.1(3)
O13 Fe6 O32 93.3(3)
O17 Fe6 O32 95.4(3)
O18 Fe6 O12 172.0(3)
O13 Fe6 O12 93.4(3)
O17 Fe6 O12 88.2(3)
O32 Fe6 O12 92.7(3)
O18 Fe6 O34 93.0(2)
O13 Fe6 O34 91.7(2)
O17 Fe6 O34 79.9(3)
O32 Fe6 O34 170.9(3)
O12 Fe6 O34 79.4(2)
O18 Fe6 Dy2 42.91(19)
O13 Fe6 Dy2 43.73(17)
O17 Fe6 Dy2 135.25(19)
O32 Fe6 Dy2 84.6(2)
O12 Fe6 Dy2 136.6(2)
O34 Fe6 Dy2 104.23(15)
O37 Na1 O6 121.9(3)
O37 Na1 O1 117.6(3)
O6 Na1 O1 107.2(3)
O37 Na1 O10 87.2(3)
O6 Na1 O10 66.3(2)
O1 Na1 O10 151.1(3)
O37 Na1 O5 83.1(3)
O6 Na1 O5 151.8(3)
O1 Na1 O5 66.0(2)
O10 Na1 O5 105.6(3)
O37 Na1 O35 100.6(3)
O6 Na1 O35 66.4(2)
O1 Na1 O35 65.0(2)
O10 Na1 O35 128.2(3)
O5 Na1 O35 126.1(3)
O37 Na1 Fe2 119.5(3)
O6 Na1 Fe2 31.76(17)
O1 Na1 Fe2 83.72(19)
O10 Na1 Fe2 97.2(2)
O5 Na1 Fe2 148.8(2)
O35 Na1 Fe2 35.02(13)
O37 Na1 Fe1 117.6(3)
O6 Na1 Fe1 83.90(19)
O1 Na1 Fe1 31.15(16)
O10 Na1 Fe1 148.9(2)
O5 Na1 Fe1 96.4(2)
O35 Na1 Fe1 34.45(13)
Fe2 Na1 Fe1 55.17(7)
O38' Na2 O38 24.7(7)
O38' Na2 O16 142.0(7)
O38 Na2 O16 117.7(7)
O38' Na2 O11 101.2(7)
O38 Na2 O11 120.6(6)
O16 Na2 O11 104.5(3)
O38' Na2 O20 102.7(7)
O38 Na2 O20 88.0(6)
O16 Na2 O20 66.1(2)
O11 Na2 O20 149.5(3)
O38' Na2 O15 84.9(7)
O38 Na2 O15 106.6(7)
O16 Na2 O15 131.3(3)
O11 Na2 O15 65.5(2)
O20 Na2 O15 98.0(3)
O38' Na2 O36 98.8(7)
O38 Na2 O36 91.8(6)
O16 Na2 O36 66.3(2)
O11 Na2 O36 68.3(2)
O20 Na2 O36 125.6(3)
O15 Na2 O36 133.5(3)
O38' Na2 Fe4 104.1(7)
O38 Na2 Fe4 111.3(6)
O16 Na2 Fe4 83.8(2)
O11 Na2 Fe4 33.07(15)
O20 Na2 Fe4 149.5(2)
O15 Na2 Fe4 98.56(19)
O36 Na2 Fe4 35.35(14)
O38' Na2 Fe5 127.8(7)
O38 Na2 Fe5 111.1(6)
O16 Na2 Fe5 31.70(18)
O11 Na2 Fe5 83.94(18)
O20 Na2 Fe5 96.04(19)
O15 Na2 Fe5 140.0(2)
O36 Na2 Fe5 34.93(13)
Fe4 Na2 Fe5 55.66(7)
C7 N1 C8 119.2(8)
C7 N1 Fe1 125.9(7)
C8 N1 Fe1 114.9(6)
C19 N2 C20 118.5(8)
C19 N2 Fe2 126.7(6)
C20 N2 Fe2 114.7(6)
C31 N3 C32 118.3(9)
C31 N3 Fe4 126.4(6)
C32 N3 Fe4 115.2(6)
C43 N4 C44 120.1(8)
C43 N4 Fe5 123.5(7)
C44 N4 Fe5 116.3(7)
N6 N5 Fe1 124.0(11)
N5 N6 N7 178.1(16)
N9 N8 N9' 80.9(17)
N9 N8 Fe2 131.0(12)
N9' N8 Fe2 137.6(18)
N8 N9 N10 176.1(17)
N8 N9' N10' 170(4)
N12 N11 Fe4 121.5(7)
N13 N12 N11 178.9(13)
N15 N14 Fe5 143.5(14)
N15 N14' Fe5 140(2)
N14 N15 N14' 45.9(15)
N14 N15 N16 168(2)
N14' N15 N16 135(2)
N14 N15 N16' 122(2)
N14' N15 N16' 165(3)
N16 N15 N16' 59.5(19)
C1 O1 Fe1 132.8(6)
C1 O1 Na1 116.8(6)
Fe1 O1 Na1 109.6(3)
C9 O2 Fe3 114.6(6)
C9 O2 Fe1 112.2(5)
Fe3 O2 Fe1 104.6(3)
C10 O3 Fe3 130.0(5)
C10 O3 Dy1 123.2(5)
Fe3 O3 Dy1 102.6(2)
C11 O4 H4 109.5
C11 O4' H4' 109.5
C6 O5 C12 117.0(8)
C6 O5 Na1 116.3(6)
C12 O5 Na1 123.4(6)
C13 O6 Fe2 133.8(6)
C13 O6 Na1 118.0(6)
Fe2 O6 Na1 108.1(3)
C21 O7 Fe2 111.6(5)
C21 O7 Fe3 115.8(5)
Fe2 O7 Fe3 104.3(3)
C22 O8 Fe3 128.9(5)
C22 O8 Dy1 121.8(5)
Fe3 O8 Dy1 103.0(2)
C23 O9 H9 109.5
C18 O10 C24 117.8(8)
C18 O10 Na1 118.1(6)
C24 O10 Na1 122.0(6)
C25 O11 Fe4 131.4(6)
C25 O11 Na2 123.2(5)
Fe4 O11 Na2 105.4(3)
C33 O12 Fe6 116.1(6)
C33 O12 Fe4 110.5(5)
Fe6 O12 Fe4 103.5(3)
C34 O13 Fe6 126.9(6)
C34 O13 Dy2 123.7(5)
Fe6 O13 Dy2 100.7(3)
C35 O14 H14 109.5
C30 O15 C36 116.8(8)
C30 O15 Na2 118.7(5)
C36 O15 Na2 124.5(6)
C37 O16 Fe5 129.7(6)
C37 O16 Na2 121.0(6)
Fe5 O16 Na2 109.0(3)
C45 O17 Fe6 113.6(6)
C45 O17 Fe5 112.9(7)
Fe6 O17 Fe5 105.2(3)
C46 O18 Fe6 131.3(6)
C46 O18 Dy2 124.3(5)
Fe6 O18 Dy2 101.9(3)
C47 O19 H19 109.5
C47 O19' H19' 109.5
C42 O20 C48 117.1(8)
C42 O20 Na2 117.6(6)
C48 O20 Na2 124.7(6)
C55 O21 Fe3 126.2(6)
C55 O22 Dy1 136.4(6)
C62 O23 Dy1 97.7(5)
C62 O24 Dy2 137.5(6)
C62 O24 Dy1 89.2(6)
Dy2 O24 Dy1 105.1(2)
C69 O25 Dy1 143.5(7)
C69 O26 Dy2 126.2(6)
C76 O27 Dy1 135.0(6)
C76 O28 Dy2 136.3(6)
C83 O29 Dy1 133.5(6)
C83 O30 Dy2 144.5(6)
C90' O31 C90 24.3(12)
C90' O31 Dy2 137.5(9)
C90 O31 Dy2 131.6(9)
C90 O32 C90' 22.9(12)
C90 O32 Fe6 133.0(11)
C90' O32 Fe6 121.1(8)
C91 O33 Fe3 116.3(5)
C91 O33 Fe2 122.3(5)
Fe3 O33 Fe2 96.8(2)
C91 O33 Fe1 119.8(5)
Fe3 O33 Fe1 97.0(2)
Fe2 O33 Fe1 99.6(2)
C92 O34 Fe6 116.5(5)
C92 O34 Fe4 120.1(5)
Fe6 O34 Fe4 97.9(2)
C92 O34 Fe5 121.8(5)
Fe6 O34 Fe5 97.0(2)
Fe4 O34 Fe5 98.6(2)
C93 O35 Fe1 124.4(6)
C93 O35 Fe2 124.7(6)
Fe1 O35 Fe2 108.7(3)
C93 O35 Na1 102.6(7)
Fe1 O35 Na1 91.2(2)
Fe2 O35 Na1 89.7(2)
C94 O36 Fe4 122.1(7)
C94 O36 Fe5 122.4(6)
Fe4 O36 Fe5 108.4(3)
C94 O36 Na2 113.4(6)
Fe4 O36 Na2 89.4(2)
Fe5 O36 Na2 91.4(2)
C95 O37 Na1 130.6(9)
C96 O38 Na2 143(2)
C96' O38' Na2 118.0(19)
O1 C1 C6 119.0(9)
O1 C1 C2 123.4(9)
C6 C1 C2 117.6(9)
C3 C2 C1 120.0(10)
C3 C2 C7 116.3(9)
C1 C2 C7 123.7(9)
C4 C3 C2 122.1(10)
C4 C3 H3 119.0
C2 C3 H3 119.0
C3 C4 C5 120.6(11)
C3 C4 H4A 119.7
C5 C4 H4A 119.7
C6 C5 C4 116.6(11)
C6 C5 H5 121.7
C4 C5 H5 121.7
C1 C6 C5 123.2(10)
C1 C6 O5 113.6(9)
C5 C6 O5 123.2(10)
N1 C7 C2 125.7(9)
N1 C7 H7 117.1
C2 C7 H7 117.1
N1 C8 C9 105.4(8)
N1 C8 C10 111.9(8)
C9 C8 C10 111.3(8)
N1 C8 C11 111.9(8)
C9 C8 C11 108.1(8)
C10 C8 C11 108.2(8)
O2 C9 C8 109.4(7)
O2 C9 H9A 109.8
C8 C9 H9A 109.8
O2 C9 H9B 109.8
C8 C9 H9B 109.8
H9A C9 H9B 108.2
O3 C10 C8 113.3(7)
O3 C10 H10A 108.9
C8 C10 H10A 108.9
O3 C10 H10B 108.9
C8 C10 H10B 108.9
H10A C10 H10B 107.7
O4 C11 O4' 105.1(12)
O4 C11 C8 110.5(8)
O4' C11 C8 113.6(12)
O4 C11 H11A 109.6
O4' C11 H11A 108.4
C8 C11 H11A 109.6
O4 C11 H11B 109.6
O4' C11 H11B 4.9
C8 C11 H11B 109.6
H11A C11 H11B 108.1
O5 C12 H12A 109.5
O5 C12 H12B 109.5
H12A C12 H12B 109.5
O5 C12 H12C 109.5
H12A C12 H12C 109.5
H12B C12 H12C 109.5
O6 C13 C18 119.0(8)
O6 C13 C14 121.9(9)
C18 C13 C14 119.1(9)
C15 C14 C13 117.9(9)
C15 C14 C19 117.5(9)
C13 C14 C19 124.5(9)
C16 C15 C14 122.6(9)
C16 C15 H15 118.7
C14 C15 H15 118.7
C15 C16 C17 119.4(9)
C15 C16 H16 120.3
C17 C16 H16 120.3
C18 C17 C16 118.6(9)
C18 C17 H17 120.7
C16 C17 H17 120.7
O10 C18 C17 123.3(9)
O10 C18 C13 114.4(8)
C17 C18 C13 122.3(9)
N2 C19 C14 125.1(9)
N2 C19 H19A 117.5
C14 C19 H19A 117.5
N2 C20 C22 110.7(7)
N2 C20 C21 104.5(7)
C22 C20 C21 111.7(7)
N2 C20 C23 113.8(7)
C22 C20 C23 107.1(7)
C21 C20 C23 109.0(7)
O7 C21 C20 109.2(7)
O7 C21 H21A 109.8
C20 C21 H21A 109.8
O7 C21 H21B 109.8
C20 C21 H21B 109.8
H21A C21 H21B 108.3
O8 C22 C20 115.1(7)
O8 C22 H22A 108.5
C20 C22 H22A 108.5
O8 C22 H22B 108.5
C20 C22 H22B 108.5
H22A C22 H22B 107.5
O9 C23 C20 108.2(7)
O9 C23 H23A 110.1
C20 C23 H23A 110.1
O9 C23 H23B 110.1
C20 C23 H23B 110.1
H23A C23 H23B 108.4
O10 C24 H24A 109.5
O10 C24 H24B 109.5
H24A C24 H24B 109.5
O10 C24 H24C 109.5
H24A C24 H24C 109.5
H24B C24 H24C 109.5
O11 C25 C26 124.6(8)
O11 C25 C30 118.2(8)
C26 C25 C30 117.2(8)
C27 C26 C25 120.6(8)
C27 C26 C31 116.8(9)
C25 C26 C31 122.6(8)
C28 C27 C26 121.0(9)
C28 C27 H27 119.5
C26 C27 H27 119.5
C27 C28 C29 119.9(9)
C27 C28 H28 120.0
C29 C28 H28 120.0
C30 C29 C28 118.5(9)
C30 C29 H29 120.8
C28 C29 H29 120.8
C29 C30 O15 123.1(8)
C29 C30 C25 122.6(8)
O15 C30 C25 114.3(8)
N3 C31 C26 125.5(9)
N3 C31 H31 117.3
C26 C31 H31 117.3
N3 C32 C35 115.0(8)
N3 C32 C34 109.9(7)
C35 C32 C34 109.6(9)
N3 C32 C33 105.6(8)
C35 C32 C33 105.4(9)
C34 C32 C33 111.2(8)
O12 C33 C32 108.7(7)
O12 C33 H33A 109.9
C32 C33 H33A 109.9
O12 C33 H33B 109.9
C32 C33 H33B 109.9
H33A C33 H33B 108.3
O13 C34 C32 113.5(8)
O13 C34 H34A 108.9
C32 C34 H34A 108.9
O13 C34 H34B 108.9
C32 C34 H34B 108.9
H34A C34 H34B 107.7
O14 C35 C32 113.3(9)
O14 C35 H35A 108.9
C32 C35 H35A 108.9
O14 C35 H35B 108.9
C32 C35 H35B 108.9
H35A C35 H35B 107.7
O15 C36 H36A 109.5
O15 C36 H36B 109.5
H36A C36 H36B 109.5
O15 C36 H36C 109.5
H36A C36 H36C 109.5
H36B C36 H36C 109.5
O16 C37 C42 118.7(9)
O16 C37 C38 123.5(9)
C42 C37 C38 117.7(10)
C39 C38 C37 117.7(10)
C39 C38 C43 119.3(10)
C37 C38 C43 123.0(9)
C40 C39 C38 123.3(10)
C40 C39 H39 118.4
C38 C39 H39 118.4
C39 C40 C41 119.4(10)
C39 C40 H40 120.3
C41 C40 H40 120.3
C42 C41 C40 119.3(11)
C42 C41 H41 120.4
C40 C41 H41 120.4
C41 C42 O20 124.3(10)
C41 C42 C37 122.6(10)
O20 C42 C37 113.1(8)
N4 C43 C38 127.2(9)
N4 C43 H43 116.4
C38 C43 H43 116.4
N4 C44 C47 114.2(9)
N4 C44 C46 109.6(7)
C47 C44 C46 108.4(8)
N4 C44 C45 105.5(7)
C47 C44 C45 108.8(8)
C46 C44 C45 110.2(9)
O17 C45 C44 109.6(8)
O17 C45 H45A 109.7
C44 C45 H45A 109.7
O17 C45 H45B 109.7
C44 C45 H45B 109.7
H45A C45 H45B 108.2
O18 C46 C44 114.4(7)
O18 C46 H46A 108.7
C44 C46 H46A 108.7
O18 C46 H46B 108.7
C44 C46 H46B 108.7
H46A C46 H46B 107.6
O19' C47 O19 85.4(13)
O19' C47 C44 111.2(12)
O19 C47 C44 110.2(11)
O19' C47 H47A 127.5
O19 C47 H47A 109.6
C44 C47 H47A 109.6
O19' C47 H47B 26.1
O19 C47 H47B 109.6
C44 C47 H47B 109.6
H47A C47 H47B 108.1
O20 C48 H48A 109.5
O20 C48 H48B 109.5
H48A C48 H48B 109.5
O20 C48 H48C 109.5
H48A C48 H48C 109.5
H48B C48 H48C 109.5
C54 C49 C50 119.9(10)
C54 C49 C55 119.5(8)
C50 C49 C55 120.5(10)
C49 C50 C51 117.5(12)
C49 C50 H50 121.3
C51 C50 H50 121.3
C52 C51 C50 121.0(15)
C52 C51 H51 119.5
C50 C51 H51 119.5
C53 C52 C51 120.7(15)
C53 C52 H52 119.6
C51 C52 H52 119.6
C52 C53 C54 119.7(12)
C52 C53 H53 120.2
C54 C53 H53 120.2
C49 C54 C53 121.2(9)
C49 C54 H54 119.4
C53 C54 H54 119.4
O22 C55 O21 124.8(9)
O22 C55 C49 120.3(9)
O21 C55 C49 114.9(8)
C57 C56 C61 121.1(9)
C57 C56 C62 118.4(10)
C61 C56 C62 120.4(10)
C56 C57 C58 119.9(12)
C56 C57 H57 120.0
C58 C57 H57 120.0
C59 C58 C57 118.2(13)
C59 C58 H58 120.9
C57 C58 H58 120.9
C58 C59 C60 123.7(13)
C58 C59 H59 118.1
C60 C59 H59 118.1
C59 C60 C61 118.8(13)
C59 C60 H60 120.6
C61 C60 H60 120.6
C56 C61 C60 118.2(12)
C56 C61 H61 120.9
C60 C61 H61 120.9
O23 C62 O24 120.9(9)
O23 C62 C56 118.5(9)
O24 C62 C56 120.6(10)
O23 C62 Dy1 56.7(5)
O24 C62 Dy1 64.3(5)
C56 C62 Dy1 173.2(8)
C64 C63 C68 117.7(9)
C64 C63 C69 121.3(8)
C68 C63 C69 121.0(9)
C63 C64 C65 121.5(9)
C63 C64 H64 119.3
C65 C64 H64 119.3
C66 C65 C64 119.8(10)
C66 C65 H65 120.1
C64 C65 H65 120.1
C67 C66 C65 118.6(10)
C67 C66 H66 120.7
C65 C66 H66 120.7
C66 C67 C68 122.9(10)
C66 C67 H67 118.6
C68 C67 H67 118.6
C67 C68 C63 119.6(10)
C67 C68 H68 120.2
C63 C68 H68 120.2
O25 C69 O26 125.6(9)
O25 C69 C63 118.1(9)
O26 C69 C63 116.3(8)
C71 C70 C75 119.8(8)
C71 C70 C76 120.8(8)
C75 C70 C76 119.4(8)
C70 C71 C72 122.0(9)
C70 C71 H71 119.0
C72 C71 H71 119.0
C71 C72 C73 119.7(9)
C71 C72 H72 120.1
C73 C72 H72 120.1
C74 C73 C72 118.8(9)
C74 C73 H73 120.6
C72 C73 H73 120.6
C73 C74 C75 121.2(10)
C73 C74 H74 119.4
C75 C74 H74 119.4
C70 C75 C74 118.5(9)
C70 C75 H75 120.8
C74 C75 H75 120.8
O27 C76 O28 124.4(8)
O27 C76 C70 118.3(8)
O28 C76 C70 117.3(8)
C82 C77 C78 120.0(9)
C82 C77 C83 120.1(9)
C78 C77 C83 119.8(9)
C79 C78 C77 117.9(10)
C79 C78 H78 121.0
C77 C78 H78 121.0
C80 C79 C78 122.9(11)
C80 C79 H79 118.5
C78 C79 H79 118.5
C79 C80 C81 118.7(11)
C79 C80 H80 120.7
C81 C80 H80 120.7
C82 C81 C80 121.0(11)
C82 C81 H81 119.5
C80 C81 H81 119.5
C81 C82 C77 119.5(10)
C81 C82 H82 120.3
C77 C82 H82 120.3
O30 C83 O29 123.5(8)
O30 C83 C77 117.3(9)
O29 C83 C77 119.1(8)
C85 C84 C89 120.0
C85 C84 C90 121.3(12)
C89 C84 C90 118.6(12)
C84 C85 C86 120.0
C84 C85 H85 120.0
C86 C85 H85 120.0
C85 C86 C87 120.0
C85 C86 H86 120.0
C87 C86 H86 120.0
C86 C87 C88 120.0
C86 C87 H87 120.0
C88 C87 H87 120.0
C89 C88 C87 120.0
C89 C88 H88 120.0
C87 C88 H88 120.0
C88 C89 C84 120.0
C88 C89 H89 120.0
C84 C89 H89 120.0
C85' C84' C89' 120.0
C85' C84' C90' 120.8(17)
C89' C84' C90' 119.2(17)
C86' C85' C84' 120.0
C86' C85' H85' 120.0
C84' C85' H85' 120.0
C85' C86' C87' 120.0
C85' C86' H86' 120.0
C87' C86' H86' 120.0
C88' C87' C86' 120.0
C88' C87' H87' 120.0
C86' C87' H87' 120.0
C87' C88' C89' 120.0
C87' C88' H88' 120.0
C89' C88' H88' 120.0
C88' C89' C84' 120.0
C88' C89' H89' 120.0
C84' C89' H89' 120.0
O32 C90 O31 120.4(16)
O32 C90 C84 122.7(17)
O31 C90 C84 116.2(16)
O31 C90' C84' 122.4(15)
O31 C90' O32 118.7(12)
C84' C90' O32 118.4(16)
O33 C91 H91A 109.5
O33 C91 H91B 109.5
H91A C91 H91B 109.5
O33 C91 H91C 109.5
H91A C91 H91C 109.5
H91B C91 H91C 109.5
O34 C92 H92A 109.5
O34 C92 H92B 109.5
H92A C92 H92B 109.5
O34 C92 H92C 109.5
H92A C92 H92C 109.5
H92B C92 H92C 109.5
O35 C93 H93A 109.5
O35 C93 H93B 109.5
H93A C93 H93B 109.5
O35 C93 H93C 109.5
H93A C93 H93C 109.5
H93B C93 H93C 109.5
O36 C94 H94A 109.5
O36 C94 H94B 109.5
H94A C94 H94B 109.5
O36 C94 H94C 109.5
H94A C94 H94C 109.5
H94B C94 H94C 109.5
O37 C95 H95A 109.5
O37 C95 H95B 109.5
H95A C95 H95B 109.5
O37 C95 H95C 109.5
H95A C95 H95C 109.5
H95B C95 H95C 109.5
O38 C96 H96A 109.5
O38 C96 H96B 109.5
H96A C96 H96B 109.5
O38 C96 H96C 109.5
H96A C96 H96C 109.5
H96B C96 H96C 109.5
O38' C96' H96D 109.5
O38' C96' H96E 109.5
H96D C96' H96E 109.5
O38' C96' H96F 109.5
H96D C96' H96F 109.5
H96E C96' H96F 109.5
N17 C100 C101 173(3)
N18 C102 C103 171(4)
N19 C104 C105 167(3)

loop_
_geom_bond_atom_site_label_1
_geom_bond_atom_site_label_2
_geom_bond_distance
Dy1 O8 2.311(6)
Dy1 O3 2.318(6)
Dy1 O29 2.323(7)
Dy1 O27 2.332(6)
Dy1 O25 2.352(6)
Dy1 O22 2.362(6)
Dy1 O23 2.411(6)
Dy1 O24 2.576(6)
Dy1 C62 2.857(10)
Dy1 Fe3 3.3366(19)
Dy1 Dy2 3.9134(18)
Dy2 O30 2.280(6)
Dy2 O26 2.287(7)
Dy2 O18 2.288(6)
Dy2 O28 2.304(6)
Dy2 O13 2.313(6)
Dy2 O24 2.351(6)
Dy2 O31 2.381(7)
Dy2 Fe6 3.288(2)
Fe1 O1 1.936(6)
Fe1 N5 1.988(11)
Fe1 O35 1.996(6)
Fe1 O2 2.011(6)
Fe1 O33 2.131(6)
Fe1 N1 2.134(7)
Fe1 Na1 3.527(4)
Fe2 O6 1.933(7)
Fe2 N8 1.983(9)
Fe2 O7 1.992(7)
Fe2 O35 2.003(6)
Fe2 O33 2.125(6)
Fe2 N2 2.138(7)
Fe2 Na1 3.490(5)
Fe3 O8 1.940(6)
Fe3 O3 1.949(6)
Fe3 O2 1.991(6)
Fe3 O21 1.995(6)
Fe3 O7 2.010(6)
Fe3 O33 2.098(6)
Fe4 O11 1.934(6)
Fe4 O36 1.977(7)
Fe4 N11 2.004(8)
Fe4 O12 2.028(6)
Fe4 N3 2.106(8)
Fe4 O34 2.108(5)
Fe4 Na2 3.417(4)
Fe5 O16 1.936(7)
Fe5 N14 1.942(14)
Fe5 N14' 1.96(2)
Fe5 O36 1.995(6)
Fe5 O17 2.016(7)
Fe5 N4 2.118(8)
Fe5 O34 2.143(6)
Fe5 Na2 3.484(4)
Fe6 O18 1.937(5)
Fe6 O13 1.947(7)
Fe6 O17 1.974(7)
Fe6 O32 2.000(7)
Fe6 O12 2.006(6)
Fe6 O34 2.090(6)
Na1 O37 2.285(8)
Na1 O6 2.365(7)
Na1 O1 2.369(7)
Na1 O10 2.382(8)
Na1 O5 2.388(8)
Na1 O35 2.868(8)
Na2 O38' 2.287(16)
Na2 O38 2.318(15)
Na2 O16 2.333(7)
Na2 O11 2.350(7)
Na2 O20 2.417(8)
Na2 O15 2.474(8)
Na2 O36 2.807(8)
N1 C7 1.289(12)
N1 C8 1.480(12)
N2 C19 1.274(12)
N2 C20 1.475(11)
N3 C31 1.278(11)
N3 C32 1.482(12)
N4 C43 1.292(14)
N4 C44 1.464(12)
N5 N6 1.174(15)
N6 N7 1.274(18)
N8 N9 1.073(15)
N8 N9' 1.124(9)
N9 N10 1.212(19)
N9' N10' 1.139(9)
N11 N12 1.195(12)
N12 N13 1.144(13)
N14 N15 1.145(8)
N16 N15 1.186(8)
N14' N15 1.151(9)
N16' N15 1.191(9)
N17 C100 1.15(2)
N18 C102 1.354(9)
N19 C104 1.32(3)
O1 C1 1.334(11)
O2 C9 1.428(10)
O3 C10 1.414(10)
O4 C11 1.468(13)
O4 H4 0.8200
O4' C11 1.51(3)
O4' H4' 0.8200
O5 C6 1.395(12)
O5 C12 1.419(13)
O6 C13 1.326(10)
O7 C21 1.433(10)
O8 C22 1.406(9)
O9 C23 1.422(12)
O9 H9 0.8200
O10 C18 1.373(11)
O10 C24 1.416(13)
O11 C25 1.331(10)
O12 C33 1.441(12)
O13 C34 1.425(11)
O14 C35 1.413(15)
O14 H14 0.8200
O15 C30 1.384(10)
O15 C36 1.438(12)
O16 C37 1.312(12)
O17 C45 1.422(11)
O18 C46 1.397(11)
O19 C47 1.421(18)
O19 H19 0.8200
O19' C47 1.38(2)
O19' H19' 0.8200
O20 C42 1.399(11)
O20 C48 1.430(12)
O21 C55 1.303(11)
O22 C55 1.238(10)
O23 C62 1.245(12)
O24 C62 1.275(11)
O25 C69 1.236(10)
O26 C69 1.276(11)
O27 C76 1.236(10)
O28 C76 1.283(10)
O29 C83 1.269(11)
O30 C83 1.258(10)
O31 C90' 1.091(19)
O31 C90 1.40(2)
O32 C90 1.13(2)
O32 C90' 1.458(10)
O33 C91 1.441(10)
O34 C92 1.451(9)
O35 C93 1.425(13)
O36 C94 1.452(12)
O37 C95 1.384(18)
O38 C96 1.401(19)
O38' C96' 1.441(19)
O39 C97 1.424(17)
O40 C98 1.54(3)
O41 C99 1.416(12)
O42 C106 1.35(5)
C1 C6 1.384(14)
C1 C2 1.406(13)
C2 C3 1.367(14)
C2 C7 1.463(14)
C3 C4 1.349(16)
C3 H3 0.9300
C4 C5 1.421(16)
C4 H4A 0.9300
C5 C6 1.394(15)
C5 H5 0.9300
C7 H7 0.9300
C8 C9 1.537(14)
C8 C10 1.538(13)
C8 C11 1.561(13)
C9 H9A 0.9700
C9 H9B 0.9700
C10 H10A 0.9700
C10 H10B 0.9700
C11 H11A 0.9700
C11 H11B 0.9700
C12 H12A 0.9600
C12 H12B 0.9600
C12 H12C 0.9600
C13 C18 1.385(13)
C13 C14 1.412(13)
C14 C15 1.409(14)
C14 C19 1.446(14)
C15 C16 1.347(14)
C15 H15 0.9300
C16 C17 1.426(14)
C16 H16 0.9300
C17 C18 1.373(13)
C17 H17 0.9300
C19 H19A 0.9300
C20 C22 1.532(12)
C20 C21 1.541(13)
C20 C23 1.545(12)
C21 H21A 0.9700
C21 H21B 0.9700
C22 H22A 0.9700
C22 H22B 0.9700
C23 H23A 0.9700
C23 H23B 0.9700
C24 H24A 0.9600
C24 H24B 0.9600
C24 H24C 0.9600
C25 C26 1.403(12)
C25 C30 1.410(12)
C26 C27 1.390(13)
C26 C31 1.469(12)
C27 C28 1.378(14)
C27 H27 0.9300
C28 C29 1.410(14)
C28 H28 0.9300
C29 C30 1.384(13)
C29 H29 0.9300
C31 H31 0.9300
C32 C35 1.528(15)
C32 C34 1.553(13)
C32 C33 1.554(15)
C33 H33A 0.9700
C33 H33B 0.9700
C34 H34A 0.9700
C34 H34B 0.9700
C35 H35A 0.9700
C35 H35B 0.9700
C36 H36A 0.9600
C36 H36B 0.9600
C36 H36C 0.9600
C37 C42 1.409(14)
C37 C38 1.422(13)
C38 C39 1.413(15)
C38 C43 1.442(15)
C39 C40 1.331(16)
C39 H39 0.9300
C40 C41 1.418(15)
C40 H40 0.9300
C41 C42 1.355(14)
C41 H41 0.9300
C43 H43 0.9300
C44 C47 1.529(14)
C44 C46 1.544(13)
C44 C45 1.544(14)
C45 H45A 0.9700
C45 H45B 0.9700
C46 H46A 0.9700
C46 H46B 0.9700
C47 H47A 0.9700
C47 H47B 0.9700
C48 H48A 0.9600
C48 H48B 0.9600
C48 H48C 0.9600
C49 C54 1.368(14)
C49 C50 1.378(14)
C49 C55 1.481(13)
C50 C51 1.404(19)
C50 H50 0.9300
C51 C52 1.37(2)
C51 H51 0.9300
C52 C53 1.327(18)
C52 H52 0.9300
C53 C54 1.378(15)
C53 H53 0.9300
C54 H54 0.9300
C56 C57 1.379(15)
C56 C61 1.383(15)
C56 C62 1.504(13)
C57 C58 1.388(16)
C57 H57 0.9300
C58 C59 1.338(19)
C58 H58 0.9300
C59 C60 1.370(19)
C59 H59 0.9300
C60 C61 1.393(15)
C60 H60 0.9300
C61 H61 0.9300
C63 C64 1.377(14)
C63 C68 1.407(13)
C63 C69 1.497(13)
C64 C65 1.398(14)
C64 H64 0.9300
C65 C66 1.382(14)
C65 H65 0.9300
C66 C67 1.354(16)
C66 H66 0.9300
C67 C68 1.372(15)
C67 H67 0.9300
C68 H68 0.9300
C70 C71 1.367(11)
C70 C75 1.390(12)
C70 C76 1.510(12)
C71 C72 1.368(13)
C71 H71 0.9300
C72 C73 1.398(15)
C72 H72 0.9300
C73 C74 1.378(15)
C73 H73 0.9300
C74 C75 1.410(14)
C74 H74 0.9300
C75 H75 0.9300
C77 C82 1.390(13)
C77 C78 1.395(13)
C77 C83 1.489(12)
C78 C79 1.392(15)
C78 H78 0.9300
C79 C80 1.342(17)
C79 H79 0.9300
C80 C81 1.391(17)
C80 H80 0.9300
C81 C82 1.377(16)
C81 H81 0.9300
C82 H82 0.9300
C84 C85 1.3900
C84 C89 1.3900
C84 C90 1.50(2)
C85 C86 1.3900
C85 H85 0.9300
C86 C87 1.3900
C86 H86 0.9300
C87 C88 1.3900
C87 H87 0.9300
C88 C89 1.3900
C88 H88 0.9300
C89 H89 0.9300
C84' C85' 1.3900
C84' C89' 1.3900
C84' C90' 1.455(10)
C85' C86' 1.3900
C85' H85' 0.9300
C86' C87' 1.3900
C86' H86' 0.9300
C87' C88' 1.3900
C87' H87' 0.9300
C88' C89' 1.3900
C88' H88' 0.9300
C89' H89' 0.9300
C91 H91A 0.9600
C91 H91B 0.9600
C91 H91C 0.9600
C92 H92A 0.9600
C92 H92B 0.9600
C92 H92C 0.9600
C93 H93A 0.9600
C93 H93B 0.9600
C93 H93C 0.9600
C94 H94A 0.9600
C94 H94B 0.9600
C94 H94C 0.9600
C95 H95A 0.9600
C95 H95B 0.9600
C95 H95C 0.9600
C96 H96A 0.9600
C96 H96B 0.9600
C96 H96C 0.9600
C96' H96D 0.9600
C96' H96E 0.9600
C96' H96F 0.9600
C100 C101 1.40(3)
C102 C103 1.499(9)
C104 C105 1.464(18)

loop_
_geom_hbond_atom_site_label_D
_geom_hbond_atom_site_label_H
_geom_hbond_atom_site_label_A
_geom_hbond_distance_DH
_geom_hbond_distance_HA
_geom_hbond_distance_DA
_geom_hbond_angle_DHA
_geom_hbond_site_symmetry_A
O4 H4 O41 0.82 2.17 2.809(12) 134.8 4_575
O4' H4' N13 0.82 2.14 2.67(3) 122.6 3_666
O4' H4' N7 0.82 2.54 3.06(3) 122.7 .
O14 H14 N19 0.82 2.22 2.97(2) 150.4 3_666
O19 H19 O40 0.82 2.32 3.03(3) 145.7 1_655

loop_
_platon_squeeze_void_nr
_platon_squeeze_void_average_x
_platon_squeeze_void_average_y
_platon_squeeze_void_average_z
_platon_squeeze_void_volume
_platon_squeeze_void_count_electrons
_platon_squeeze_void_content
1 1.000 0.000 0.500 483 70 ' '
2 1.000 0.500 0.000 483 71 ' '
